data_4315487
loop_
_publ_author_name
'Wen-Fu Fu'
'Lin-Fang Jia'
'Wei-Hua Mu'
'Xin Gan'
'Jia-Bing Zhang'
'Ping-Hua Liu'
'Qian-Yong Cao'
'Gui-Ju Zhang'
'Li Quan'
'Xiao-Jun Lv'
'Quan-Qing Xu'

_publ_section_title
;
 Synthesis, Characterization, Photoinduced Isomerization, and
 Spectroscopic Properties of Vinyl-1,8-naphthyridine Derivatives and Their
 Copper(I) Complexes
;
_journal_name_full 'Inorganic Chemistry'
_journal_page_first 4524
_journal_page_last 4533
_journal_paper_doi 10.1021/ic100094y
_journal_volume 49
_journal_year 2010
_chemical_formula_sum 'C190.5 H171.5 B4 Cl8.5 Cu4 F16 N10 O4.5 P8'
_chemical_formula_weight 3823.36
_chemical_name_systematic
; 
 ? 
;
_space_group_IT_number 2
_symmetry_cell_setting triclinic
_symmetry_space_group_name_Hall '-P 1'
_symmetry_space_group_name_H-M 'P -1'
_atom_sites_solution_hydrogens geom
_atom_sites_solution_primary direct
_atom_sites_solution_secondary difmap
_audit_creation_method SHELXL-97
_cell_angle_alpha 87.966(2)
_cell_angle_beta 85.734(2)
_cell_angle_gamma 88.467(2)
_cell_formula_units_Z 2
_cell_length_a 18.606(2)
_cell_length_b 20.521(2)
_cell_length_c 25.548(3)
_cell_measurement_reflns_used 5540
_cell_measurement_temperature 294(2)
_cell_measurement_theta_max 22.50
_cell_measurement_theta_min 2.30
_cell_volume 9718.6(18)
_computing_cell_refinement 'Bruker SMART'
_computing_data_collection 'Bruker SMART'
_computing_data_reduction 'Bruker SAINT'
_computing_molecular_graphics 'Bruker SHELXTL'
_computing_publication_material 'Bruker SHELXTL'
_computing_structure_refinement 'SHELXL-97 (Sheldrick, 1997)'
_computing_structure_solution 'SHELXS-97 (Sheldrick, 1990)'
_diffrn_ambient_temperature 294(2)
_diffrn_measured_fraction_theta_full 0.993
_diffrn_measured_fraction_theta_max 0.993
_diffrn_measurement_device_type 'CCD area detector'
_diffrn_measurement_method 'phi and omega scans'
_diffrn_radiation_monochromator graphite
_diffrn_radiation_source 'fine-focus sealed tube'
_diffrn_radiation_type MoK\a
_diffrn_radiation_wavelength 0.71073
_diffrn_reflns_av_R_equivalents 0.0348
_diffrn_reflns_av_sigmaI/netI 0.0933
_diffrn_reflns_limit_h_max 22
_diffrn_reflns_limit_h_min -21
_diffrn_reflns_limit_k_max 24
_diffrn_reflns_limit_k_min -22
_diffrn_reflns_limit_l_max 25
_diffrn_reflns_limit_l_min -30
_diffrn_reflns_number 49939
_diffrn_reflns_theta_full 25.00
_diffrn_reflns_theta_max 25.00
_diffrn_reflns_theta_min 0.80
_exptl_absorpt_coefficient_mu 0.684
_exptl_absorpt_correction_T_max 1.000000
_exptl_absorpt_correction_T_min 0.569117
_exptl_absorpt_correction_type multi-scan
_exptl_absorpt_process_details SADABS
_exptl_crystal_density_diffrn 1.307
_exptl_crystal_density_method 'not measured'
_exptl_crystal_F_000 3930
_exptl_crystal_size_max 0.26
_exptl_crystal_size_mid 0.24
_exptl_crystal_size_min 0.20
_refine_diff_density_max 1.233
_refine_diff_density_min -0.922
_refine_diff_density_rms 0.099
_refine_ls_extinction_method none
_refine_ls_goodness_of_fit_ref 1.009
_refine_ls_hydrogen_treatment constr
_refine_ls_matrix_type full
_refine_ls_number_parameters 2201
_refine_ls_number_reflns 34021
_refine_ls_number_restraints 104
_refine_ls_restrained_S_all 1.015
_refine_ls_R_factor_all 0.1668
_refine_ls_R_factor_gt 0.0876
_refine_ls_shift/su_max 0.006
_refine_ls_shift/su_mean 0.001
_refine_ls_structure_factor_coef Fsqd
_refine_ls_weighting_details 'calc w=1/[\s^2^(Fo^2^)+(0.1889P)^2^+5.1246P] where P=(Fo^2^+2Fc^2^)/3'
_refine_ls_weighting_scheme calc
_refine_ls_wR_factor_gt 0.2537
_refine_ls_wR_factor_ref 0.3249
_reflns_number_gt 16664
_reflns_number_total 34021
_reflns_threshold_expression >2sigma(I)
_cod_data_source_file ic100094y_si_001_5.cif
_cod_data_source_block 50412e
_cod_depositor_comments
;
The following automatic conversions were performed:

'_symmetry_cell_setting' value 'Triclinic' changed to 'triclinic'
according to the built-in table from CIF Core dictionary named
'cif_core.dic' version 2.4.1 from
2010-06-29.

'_exptl_absorpt_correction_type' value 'MULTI-SCAN'
changed to 'multi-scan' according to the built-in table from CIF Core
dictionary named 'cif_core.dic' version 2.4.1 from 2010-06-29.

Automatic conversion script
Id: cif_fix_values 1646 2011-03-28 12:23:43Z adriana 
;
_cod_original_cell_volume 9718.7(19)
_cod_original_formula_sum 'C190.50 H171.50 B4 Cl8.50 Cu4 F16 N10 O4.50 P8'
_cod_database_code 4315487

loop_
_symmetry_equiv_pos_as_xyz
'x, y, z'
'-x, -y, -z'

loop_
_atom_site_label
_atom_site_type_symbol
_atom_site_fract_x
_atom_site_fract_y
_atom_site_fract_z
_atom_site_U_iso_or_equiv
_atom_site_adp_type
_atom_site_occupancy
_atom_site_symmetry_multiplicity
_atom_site_calc_flag
_atom_site_refinement_flags
_atom_site_disorder_assembly
_atom_site_disorder_group
Cu1 Cu 0.49905(5) 0.79109(5) 0.36286(4) 0.0644(3) Uani 1 1 d . . .
Cu2 Cu 0.01701(5) 0.75208(4) 0.39610(3) 0.0524(2) Uani 1 1 d . . .
Cu3 Cu 0.01408(5) 0.30616(4) 0.14356(3) 0.0545(3) Uani 1 1 d . . .
Cu4 Cu 0.48955(5) 0.24703(4) 0.10762(4) 0.0560(3) Uani 1 1 d . . .
P1 P 0.50476(12) 0.90097(11) 0.35946(9) 0.0654(6) Uani 1 1 d . . .
P2 P 0.49297(13) 0.72519(11) 0.29382(9) 0.0678(6) Uani 1 1 d . . .
P3 P 0.01934(10) 0.84778(9) 0.43972(7) 0.0509(5) Uani 1 1 d . . .
P4 P 0.01061(11) 0.65244(9) 0.43639(8) 0.0543(5) Uani 1 1 d . . .
P5 P -0.02070(11) 0.23356(10) 0.20883(8) 0.0583(5) Uani 1 1 d . . .
P6 P 0.05542(11) 0.40657(10) 0.15410(8) 0.0568(5) Uani 1 1 d . . .
P7 P 0.49488(11) 0.15224(9) 0.06399(8) 0.0533(5) Uani 1 1 d . . .
P8 P 0.48083(11) 0.34949(9) 0.07003(8) 0.0585(5) Uani 1 1 d . . .
N1 N 0.5875(4) 0.7465(4) 0.4689(3) 0.079(2) Uani 1 1 d . . .
H1A H 0.6082 0.7433 0.4979 0.094 Uiso 1 1 calc R . .
N2 N 0.4718(3) 0.7454(3) 0.4347(2) 0.0605(16) Uani 1 1 d . . .
N3 N 0.3610(3) 0.7455(3) 0.4011(2) 0.0587(16) Uani 1 1 d . . .
N4 N 0.0666(3) 0.7638(3) 0.3186(2) 0.0560(15) Uani 1 1 d . . .
N5 N -0.0444(4) 0.7708(4) 0.2780(3) 0.086(2) Uani 1 1 d . . .
H5A H -0.0605 0.7691 0.2474 0.103 Uiso 1 1 calc R . .
N6 N -0.0825(3) 0.2601(4) 0.0436(3) 0.073(2) Uani 1 1 d . . .
H6A H -0.1081 0.2430 0.0212 0.088 Uiso 1 1 calc R . .
N7 N 0.0350(3) 0.2583(3) 0.0733(2) 0.0514(14) Uani 1 1 d . . .
N8 N 0.1476(3) 0.2548(3) 0.1045(2) 0.0511(14) Uani 1 1 d . . .
N9 N 0.4423(3) 0.2379(3) 0.1855(2) 0.0620(17) Uani 1 1 d . . .
N10 N 0.5546(4) 0.2203(6) 0.2235(3) 0.123(4) Uani 1 1 d . . .
H10D H 0.5705 0.2007 0.2507 0.148 Uiso 1 1 calc R . .
O1 O 0.6120(3) 0.7718(3) 0.3837(3) 0.0849(18) Uani 1 1 d . . .
O2 O -0.0845(3) 0.7647(3) 0.3643(2) 0.0787(16) Uani 1 1 d . . .
O3 O -0.0924(3) 0.3320(3) 0.1088(3) 0.0860(19) Uani 1 1 d . . .
O4 O 0.5920(3) 0.2488(3) 0.1394(3) 0.0812(17) Uani 1 1 d . . .
C1 C 0.5135(5) 0.7291(4) 0.4737(3) 0.070(2) Uani 1 1 d . . .
C2 C 0.4871(6) 0.6968(6) 0.5216(4) 0.107(4) Uani 1 1 d . . .
H2 H 0.5180 0.6870 0.5479 0.128 Uiso 1 1 calc R . .
C3 C 0.4184(6) 0.6808(7) 0.5281(4) 0.119(4) Uani 1 1 d . . .
H3 H 0.4005 0.6616 0.5598 0.143 Uiso 1 1 calc R . .
C4 C 0.3722(5) 0.6928(5) 0.4874(3) 0.076(2) Uani 1 1 d . . .
C5 C 0.4013(4) 0.7272(4) 0.4414(3) 0.0583(19) Uani 1 1 d . . .
C6 C 0.2923(4) 0.7282(4) 0.4046(3) 0.0569(19) Uani 1 1 d . . .
C7 C 0.2609(5) 0.6921(4) 0.4470(3) 0.074(2) Uani 1 1 d . . .
H7 H 0.2129 0.6805 0.4468 0.088 Uiso 1 1 calc R . .
C8 C 0.2988(5) 0.6734(5) 0.4888(4) 0.087(3) Uani 1 1 d . . .
C9 C 0.2510(4) 0.7517(4) 0.3605(3) 0.065(2) Uani 1 1 d . . .
H9 H 0.2771 0.7711 0.3319 0.078 Uiso 1 1 calc R . .
C10 C 0.1812(4) 0.7483(4) 0.3573(3) 0.0590(19) Uani 1 1 d . . .
H10 H 0.1553 0.7289 0.3860 0.071 Uiso 1 1 calc R . .
C11 C 0.1394(4) 0.7719(4) 0.3137(3) 0.062(2) Uani 1 1 d . . .
C12 C 0.1745(5) 0.7984(5) 0.2677(3) 0.091(3) Uani 1 1 d . . .
H12 H 0.2242 0.8033 0.2651 0.109 Uiso 1 1 calc R . .
C13 C 0.1344(6) 0.8172(6) 0.2265(4) 0.100(3) Uani 1 1 d . . .
H13 H 0.1564 0.8369 0.1963 0.120 Uiso 1 1 calc R . .
C14 C 0.0604(6) 0.8066(5) 0.2303(4) 0.090(3) Uani 1 1 d . . .
H14 H 0.0324 0.8168 0.2024 0.108 Uiso 1 1 calc R . .
C15 C 0.0301(5) 0.7802(4) 0.2773(3) 0.067(2) Uani 1 1 d . . .
C16 C 0.6311(5) 0.7667(4) 0.4276(4) 0.071(2) Uani 1 1 d . . .
C17 C 0.7041(5) 0.7845(6) 0.4411(5) 0.103(3) Uani 1 1 d . . .
H17A H 0.7385 0.7753 0.4122 0.154 Uiso 1 1 calc R . .
H17B H 0.7168 0.7596 0.4717 0.154 Uiso 1 1 calc R . .
H17C H 0.7044 0.8302 0.4480 0.154 Uiso 1 1 calc R . .
C18 C 0.2650(6) 0.6372(8) 0.5354(6) 0.166(7) Uani 1 1 d . . .
H18A H 0.2228 0.6160 0.5258 0.249 Uiso 1 1 calc R . .
H18B H 0.2517 0.6672 0.5627 0.249 Uiso 1 1 calc R . .
H18C H 0.2988 0.6051 0.5479 0.249 Uiso 1 1 calc R . .
C19 C -0.0951(5) 0.7639(5) 0.3179(4) 0.080(3) Uani 1 1 d . . .
C20 C -0.1703(6) 0.7557(8) 0.3018(5) 0.135(5) Uani 1 1 d . . .
H20A H -0.2009 0.7416 0.3317 0.202 Uiso 1 1 calc R . .
H20B H -0.1696 0.7237 0.2753 0.202 Uiso 1 1 calc R . .
H20C H -0.1884 0.7966 0.2880 0.202 Uiso 1 1 calc R . .
C21 C 0.5607(5) 0.9255(4) 0.3003(3) 0.073(2) Uani 1 1 d . . .
C22 C 0.6311(6) 0.9043(6) 0.2964(4) 0.103(3) Uani 1 1 d . . .
H22 H 0.6489 0.8804 0.3245 0.123 Uiso 1 1 calc R . .
C23 C 0.6780(7) 0.9173(7) 0.2511(5) 0.124(4) Uani 1 1 d . . .
H23 H 0.7256 0.9021 0.2492 0.148 Uiso 1 1 calc R . .
C24 C 0.6515(8) 0.9524(8) 0.2105(5) 0.131(5) Uani 1 1 d . . .
H24 H 0.6808 0.9618 0.1803 0.157 Uiso 1 1 calc R . .
C25 C 0.5789(9) 0.9745(8) 0.2148(4) 0.137(5) Uani 1 1 d . . .
H25 H 0.5612 0.9992 0.1871 0.165 Uiso 1 1 calc R . .
C26 C 0.5334(6) 0.9607(6) 0.2586(4) 0.105(4) Uani 1 1 d . . .
H26 H 0.4854 0.9747 0.2602 0.126 Uiso 1 1 calc R . .
C27 C 0.4227(5) 0.9510(4) 0.3566(3) 0.069(2) Uani 1 1 d . . .
C28 C 0.4234(6) 1.0179(5) 0.3506(4) 0.086(3) Uani 1 1 d . . .
H28 H 0.4669 1.0395 0.3478 0.103 Uiso 1 1 calc R . .
C29 C 0.3568(8) 1.0538(6) 0.3489(5) 0.114(4) Uani 1 1 d . . .
H29 H 0.3567 1.0989 0.3441 0.137 Uiso 1 1 calc R . .
C30 C 0.2959(7) 1.0229(8) 0.3541(6) 0.126(5) Uani 1 1 d . . .
H30 H 0.2530 1.0469 0.3525 0.151 Uiso 1 1 calc R . .
C31 C 0.2929(6) 0.9558(7) 0.3619(5) 0.121(4) Uani 1 1 d . . .
H31 H 0.2489 0.9351 0.3661 0.145 Uiso 1 1 calc R . .
C32 C 0.3571(5) 0.9205(5) 0.3631(4) 0.091(3) Uani 1 1 d . . .
H32 H 0.3562 0.8754 0.3684 0.109 Uiso 1 1 calc R . .
C33 C 0.5496(5) 0.9339(4) 0.4133(4) 0.070(2) Uani 1 1 d . . .
C34 C 0.5320(6) 0.9072(4) 0.4637(4) 0.082(3) Uani 1 1 d . . .
H34 H 0.4991 0.8738 0.4688 0.098 Uiso 1 1 calc R . .
C35 C 0.5646(7) 0.9314(5) 0.5059(4) 0.098(3) Uani 1 1 d . . .
H35 H 0.5531 0.9137 0.5394 0.117 Uiso 1 1 calc R . .
C36 C 0.6129(7) 0.9803(7) 0.4998(5) 0.106(4) Uani 1 1 d . . .
H36 H 0.6349 0.9948 0.5287 0.128 Uiso 1 1 calc R . .
C37 C 0.6288(7) 1.0076(7) 0.4512(6) 0.122(4) Uani 1 1 d . . .
H37 H 0.6603 1.0422 0.4469 0.147 Uiso 1 1 calc R . .
C38 C 0.5978(6) 0.9839(6) 0.4081(4) 0.104(3) Uani 1 1 d . . .
H38 H 0.6099 1.0022 0.3749 0.125 Uiso 1 1 calc R . .
C39 C 0.4398(5) 0.7567(5) 0.2411(3) 0.075(2) Uani 1 1 d . . .
C40 C 0.4004(6) 0.8123(6) 0.2475(4) 0.103(4) Uani 1 1 d . . .
H40 H 0.4018 0.8341 0.2787 0.123 Uiso 1 1 calc R . .
C41 C 0.3574(6) 0.8381(8) 0.2089(6) 0.143(6) Uani 1 1 d . . .
H41 H 0.3305 0.8766 0.2138 0.171 Uiso 1 1 calc R . .
C42 C 0.3564(9) 0.8038(11) 0.1628(8) 0.172(10) Uani 1 1 d . . .
H42 H 0.3270 0.8185 0.1367 0.206 Uiso 1 1 calc R . .
C43 C 0.3971(10) 0.7505(10) 0.1560(6) 0.158(8) Uani 1 1 d . . .
H43 H 0.3978 0.7298 0.1242 0.190 Uiso 1 1 calc R . .
C44 C 0.4380(7) 0.7249(6) 0.1941(4) 0.119(4) Uani 1 1 d . . .
H44 H 0.4646 0.6863 0.1887 0.143 Uiso 1 1 calc R . .
C45 C 0.4521(6) 0.6485(5) 0.3127(4) 0.081(3) Uani 1 1 d . . .
C46 C 0.3868(6) 0.6292(5) 0.2966(5) 0.099(3) Uani 1 1 d . . .
H46 H 0.3625 0.6564 0.2736 0.119 Uiso 1 1 calc R . .
C47 C 0.3570(8) 0.5712(7) 0.3137(7) 0.132(5) Uani 1 1 d . . .
H47 H 0.3128 0.5606 0.3021 0.158 Uiso 1 1 calc R . .
C48 C 0.3879(11) 0.5306(9) 0.3453(9) 0.171(7) Uani 1 1 d . . .
H48 H 0.3684 0.4899 0.3535 0.205 Uiso 1 1 calc R . .
C49 C 0.4514(13) 0.5487(8) 0.3671(8) 0.185(8) Uani 1 1 d . . .
H49 H 0.4733 0.5210 0.3911 0.222 Uiso 1 1 calc R . .
C50 C 0.4818(9) 0.6101(6) 0.3519(6) 0.144(5) Uani 1 1 d . . .
H50 H 0.5214 0.6244 0.3682 0.173 Uiso 1 1 calc R . .
C51 C 0.5773(6) 0.7021(6) 0.2587(4) 0.093(3) Uani 1 1 d . . .
C52 C 0.5989(8) 0.6368(9) 0.2486(7) 0.175(7) Uani 1 1 d . . .
H52 H 0.5701 0.6027 0.2616 0.210 Uiso 1 1 calc R . .
C53 C 0.6637(11) 0.6236(13) 0.2189(9) 0.221(11) Uani 1 1 d . . .
H53 H 0.6786 0.5810 0.2119 0.265 Uiso 1 1 calc R . .
C54 C 0.7055(11) 0.6763(15) 0.2001(8) 0.199(11) Uani 1 1 d . . .
H54 H 0.7482 0.6679 0.1799 0.239 Uiso 1 1 calc R . .
C55 C 0.6867(8) 0.7377(11) 0.2098(6) 0.152(7) Uani 1 1 d . . .
H55 H 0.7159 0.7718 0.1973 0.182 Uiso 1 1 calc R . .
C56 C 0.6212(7) 0.7499(7) 0.2397(4) 0.114(4) Uani 1 1 d . . .
H56 H 0.6077 0.7929 0.2466 0.137 Uiso 1 1 calc R . .
C57 C 0.0823(4) 0.8571(3) 0.4902(3) 0.0557(18) Uani 1 1 d . . .
C58 C 0.1561(5) 0.8444(4) 0.4768(4) 0.079(3) Uani 1 1 d . . .
H58 H 0.1711 0.8317 0.4431 0.095 Uiso 1 1 calc R . .
C59 C 0.2063(5) 0.8507(5) 0.5136(5) 0.097(3) Uani 1 1 d . . .
H59 H 0.2547 0.8415 0.5042 0.117 Uiso 1 1 calc R . .
C60 C 0.1866(6) 0.8699(5) 0.5630(5) 0.098(3) Uani 1 1 d . . .
H60 H 0.2210 0.8753 0.5871 0.118 Uiso 1 1 calc R . .
C61 C 0.1141(7) 0.8814(6) 0.5767(4) 0.104(3) Uani 1 1 d . . .
H61 H 0.0998 0.8930 0.6108 0.125 Uiso 1 1 calc R . .
C62 C 0.0614(5) 0.8760(5) 0.5404(3) 0.074(2) Uani 1 1 d . . .
H62 H 0.0131 0.8851 0.5501 0.089 Uiso 1 1 calc R . .
C63 C 0.0357(4) 0.9201(4) 0.3975(3) 0.0575(19) Uani 1 1 d . . .
C64 C 0.0731(5) 0.9728(4) 0.4103(3) 0.068(2) Uani 1 1 d . . .
H64 H 0.0932 0.9720 0.4426 0.082 Uiso 1 1 calc R . .
C65 C 0.0822(6) 1.0268(4) 0.3779(4) 0.086(3) Uani 1 1 d . . .
H65 H 0.1060 1.0626 0.3889 0.103 Uiso 1 1 calc R . .
C66 C 0.0568(6) 1.0278(5) 0.3301(5) 0.099(3) Uani 1 1 d . . .
H66 H 0.0654 1.0635 0.3072 0.119 Uiso 1 1 calc R . .
C67 C 0.0176(7) 0.9758(5) 0.3143(4) 0.101(3) Uani 1 1 d . . .
H67 H -0.0016 0.9772 0.2817 0.122 Uiso 1 1 calc R . .
C68 C 0.0078(6) 0.9222(4) 0.3481(4) 0.083(3) Uani 1 1 d . . .
H68 H -0.0177 0.8870 0.3379 0.100 Uiso 1 1 calc R . .
C69 C -0.0691(4) 0.8646(4) 0.4736(3) 0.0531(18) Uani 1 1 d . . .
C70 C -0.1050(5) 0.9245(4) 0.4713(4) 0.070(2) Uani 1 1 d . . .
H70 H -0.0837 0.9591 0.4519 0.084 Uiso 1 1 calc R . .
C71 C -0.1714(5) 0.9332(5) 0.4971(4) 0.084(3) Uani 1 1 d . . .
H71 H -0.1957 0.9733 0.4946 0.100 Uiso 1 1 calc R . .
C72 C -0.2018(5) 0.8837(6) 0.5263(4) 0.086(3) Uani 1 1 d . . .
H72 H -0.2468 0.8901 0.5441 0.103 Uiso 1 1 calc R . .
C73 C -0.1677(5) 0.8253(5) 0.5299(3) 0.077(3) Uani 1 1 d . . .
H73 H -0.1890 0.7915 0.5502 0.093 Uiso 1 1 calc R . .
C74 C -0.1020(5) 0.8156(4) 0.5039(3) 0.064(2) Uani 1 1 d . . .
H74 H -0.0788 0.7750 0.5067 0.077 Uiso 1 1 calc R . .
C75 C 0.0844(4) 0.5942(4) 0.4187(3) 0.063(2) Uani 1 1 d . . .
C76 C 0.1173(5) 0.5536(4) 0.4557(4) 0.070(2) Uani 1 1 d . . .
H76 H 0.1029 0.5566 0.4912 0.085 Uiso 1 1 calc R . .
C77 C 0.1707(5) 0.5093(4) 0.4399(5) 0.085(3) Uani 1 1 d . . .
H77 H 0.1928 0.4832 0.4648 0.101 Uiso 1 1 calc R . .
C78 C 0.1914(6) 0.5034(5) 0.3877(6) 0.100(3) Uani 1 1 d . . .
H78 H 0.2273 0.4732 0.3773 0.120 Uiso 1 1 calc R . .
C79 C 0.1588(6) 0.5426(5) 0.3499(4) 0.092(3) Uani 1 1 d . . .
H79 H 0.1723 0.5378 0.3144 0.111 Uiso 1 1 calc R . .
C80 C 0.1064(5) 0.5886(4) 0.3655(3) 0.072(2) Uani 1 1 d . . .
H80 H 0.0858 0.6158 0.3405 0.086 Uiso 1 1 calc R . .
C81 C 0.0084(5) 0.6515(3) 0.5080(3) 0.060(2) Uani 1 1 d . . .
C82 C -0.0419(6) 0.6176(4) 0.5404(4) 0.082(3) Uani 1 1 d . . .
H82 H -0.0777 0.5953 0.5255 0.099 Uiso 1 1 calc R . .
C83 C -0.0398(7) 0.6164(5) 0.5943(4) 0.107(4) Uani 1 1 d . . .
H83 H -0.0742 0.5939 0.6156 0.128 Uiso 1 1 calc R . .
C84 C 0.0147(7) 0.6493(5) 0.6166(4) 0.096(3) Uani 1 1 d . . .
H84 H 0.0182 0.6466 0.6527 0.116 Uiso 1 1 calc R . .
C85 C 0.0621(6) 0.6848(5) 0.5860(4) 0.084(3) Uani 1 1 d . . .
H85 H 0.0964 0.7084 0.6013 0.100 Uiso 1 1 calc R . .
C86 C 0.0603(5) 0.6864(4) 0.5318(4) 0.075(2) Uani 1 1 d . . .
H86 H 0.0936 0.7108 0.5112 0.090 Uiso 1 1 calc R . .
C87 C -0.0695(5) 0.6074(4) 0.4240(3) 0.062(2) Uani 1 1 d . . .
C88 C -0.1361(5) 0.6389(5) 0.4284(5) 0.094(3) Uani 1 1 d . . .
H88 H -0.1392 0.6825 0.4373 0.112 Uiso 1 1 calc R . .
C89 C -0.1978(6) 0.6069(6) 0.4200(6) 0.118(4) Uani 1 1 d . . .
H89 H -0.2422 0.6288 0.4237 0.142 Uiso 1 1 calc R . .
C90 C -0.1947(7) 0.5439(6) 0.4063(5) 0.110(4) Uani 1 1 d . . .
H90 H -0.2366 0.5226 0.4003 0.132 Uiso 1 1 calc R . .
C91 C -0.1290(6) 0.5115(5) 0.4014(4) 0.088(3) Uani 1 1 d . . .
H91 H -0.1266 0.4681 0.3918 0.106 Uiso 1 1 calc R . .
C92 C -0.0669(5) 0.5428(4) 0.4106(3) 0.071(2) Uani 1 1 d . . .
H92 H -0.0229 0.5202 0.4078 0.085 Uiso 1 1 calc R . .
C93 C -0.0099(4) 0.2393(4) 0.0397(3) 0.064(2) Uani 1 1 d . . .
C94 C 0.0108(5) 0.1981(5) -0.0027(4) 0.084(3) Uani 1 1 d . . .
H94 H -0.0228 0.1853 -0.0253 0.101 Uiso 1 1 calc R . .
C95 C 0.0806(5) 0.1778(5) -0.0093(4) 0.082(3) Uani 1 1 d . . .
H95 H 0.0956 0.1515 -0.0371 0.099 Uiso 1 1 calc R . .
C96 C 0.1301(4) 0.1964(4) 0.0256(3) 0.063(2) Uani 1 1 d . . .
C97 C 0.1049(4) 0.2359(3) 0.0667(3) 0.0484(16) Uani 1 1 d . . .
C98 C 0.2158(4) 0.2346(3) 0.1011(3) 0.0501(17) Uani 1 1 d . . .
C99 C 0.2456(4) 0.1960(4) 0.0603(3) 0.072(2) Uani 1 1 d . . .
H99 H 0.2941 0.1834 0.0594 0.086 Uiso 1 1 calc R . .
C100 C 0.2041(4) 0.1768(4) 0.0218(4) 0.072(2) Uani 1 1 d . . .
C101 C 0.2583(4) 0.2525(4) 0.1442(3) 0.0557(18) Uani 1 1 d . . .
H101 H 0.2349 0.2759 0.1712 0.067 Uiso 1 1 calc R . .
C102 C 0.3281(4) 0.2377(4) 0.1476(3) 0.0548(18) Uani 1 1 d . . .
H102 H 0.3528 0.2201 0.1181 0.066 Uiso 1 1 calc R . .
C103 C 0.3699(4) 0.2465(4) 0.1935(3) 0.0572(19) Uani 1 1 d . . .
C104 C 0.3367(5) 0.2572(5) 0.2431(3) 0.079(3) Uani 1 1 d . . .
H104 H 0.2868 0.2623 0.2474 0.095 Uiso 1 1 calc R . .
C105 C 0.3771(6) 0.2604(6) 0.2858(4) 0.109(4) Uani 1 1 d . . .
H105 H 0.3557 0.2708 0.3186 0.130 Uiso 1 1 calc R . .
C106 C 0.4509(6) 0.2476(7) 0.2785(4) 0.110(4) Uani 1 1 d . . .
H106 H 0.4794 0.2455 0.3070 0.132 Uiso 1 1 calc R . .
C107 C 0.4811(5) 0.2381(6) 0.2283(4) 0.087(3) Uani 1 1 d . . .
C108 C -0.1198(4) 0.3018(4) 0.0756(3) 0.068(2) Uani 1 1 d . . .
C109 C -0.1986(4) 0.3099(5) 0.0675(4) 0.094(3) Uani 1 1 d . . .
H10A H -0.2263 0.2966 0.0991 0.141 Uiso 1 1 calc R . .
H10B H -0.2103 0.2834 0.0392 0.141 Uiso 1 1 calc R . .
H10C H -0.2096 0.3548 0.0590 0.141 Uiso 1 1 calc R . .
C110 C 0.2340(6) 0.1338(6) -0.0220(5) 0.132(5) Uani 1 1 d . . .
H11A H 0.2853 0.1289 -0.0207 0.198 Uiso 1 1 calc R . .
H11B H 0.2230 0.1534 -0.0552 0.198 Uiso 1 1 calc R . .
H11C H 0.2125 0.0917 -0.0177 0.198 Uiso 1 1 calc R . .
C111 C 0.6047(5) 0.2292(7) 0.1824(5) 0.108(4) Uani 1 1 d . . .
C112 C 0.6808(7) 0.2093(11) 0.1945(6) 0.210(10) Uani 1 1 d . . .
H11D H 0.7077 0.1968 0.1628 0.314 Uiso 1 1 calc R . .
H11E H 0.6793 0.1731 0.2194 0.314 Uiso 1 1 calc R . .
H11F H 0.7035 0.2453 0.2090 0.314 Uiso 1 1 calc R . .
C113 C -0.0958(5) 0.2613(4) 0.2534(3) 0.069(2) Uani 1 1 d . . .
C114 C -0.1114(6) 0.3269(5) 0.2554(4) 0.096(3) Uani 1 1 d . . .
H114 H -0.0831 0.3561 0.2349 0.115 Uiso 1 1 calc R . .
C115 C -0.1680(7) 0.3500(7) 0.2873(5) 0.118(4) Uani 1 1 d . . .
H115 H -0.1773 0.3946 0.2894 0.142 Uiso 1 1 calc R . .
C116 C -0.2111(7) 0.3063(10) 0.3161(5) 0.122(5) Uani 1 1 d . . .
H116 H -0.2503 0.3219 0.3371 0.146 Uiso 1 1 calc R . .
C117 C -0.1981(7) 0.2417(8) 0.3147(5) 0.119(4) Uani 1 1 d . . .
H117 H -0.2270 0.2125 0.3346 0.142 Uiso 1 1 calc R . .
C118 C -0.1408(6) 0.2209(6) 0.2829(4) 0.098(3) Uani 1 1 d . . .
H118 H -0.1318 0.1762 0.2812 0.118 Uiso 1 1 calc R . .
C119 C -0.0557(5) 0.1586(4) 0.1860(3) 0.067(2) Uani 1 1 d . . .
C120 C -0.1151(8) 0.1645(5) 0.1583(6) 0.141(6) Uani 1 1 d . . .
H120 H -0.1364 0.2054 0.1526 0.169 Uiso 1 1 calc R . .
C121 C -0.1445(9) 0.1099(8) 0.1382(6) 0.167(7) Uani 1 1 d . . .
H121 H -0.1846 0.1150 0.1186 0.201 Uiso 1 1 calc R . .
C122 C -0.1151(9) 0.0484(7) 0.1468(6) 0.140(5) Uani 1 1 d . . .
H122 H -0.1352 0.0119 0.1336 0.168 Uiso 1 1 calc R . .
C123 C -0.0574(8) 0.0426(5) 0.1745(6) 0.127(5) Uani 1 1 d . . .
H123 H -0.0362 0.0016 0.1798 0.152 Uiso 1 1 calc R . .
C124 C -0.0278(6) 0.0974(5) 0.1959(4) 0.095(3) Uani 1 1 d . . .
H124 H 0.0109 0.0919 0.2168 0.114 Uiso 1 1 calc R . .
C125 C 0.0488(5) 0.2073(4) 0.2515(3) 0.064(2) Uani 1 1 d . . .
C126 C 0.0438(5) 0.2179(4) 0.3051(4) 0.080(3) Uani 1 1 d . . .
H126 H 0.0009 0.2347 0.3208 0.096 Uiso 1 1 calc R . .
C127 C 0.1009(7) 0.2042(5) 0.3355(5) 0.099(3) Uani 1 1 d . . .
H127 H 0.0959 0.2114 0.3713 0.119 Uiso 1 1 calc R . .
C128 C 0.1635(7) 0.1806(5) 0.3136(5) 0.100(3) Uani 1 1 d . . .
H128 H 0.2020 0.1727 0.3345 0.120 Uiso 1 1 calc R . .
C129 C 0.1720(6) 0.1678(5) 0.2617(5) 0.097(3) Uani 1 1 d . . .
H129 H 0.2150 0.1498 0.2470 0.116 Uiso 1 1 calc R . .
C130 C 0.1133(5) 0.1829(5) 0.2303(4) 0.081(3) Uani 1 1 d . . .
H130 H 0.1189 0.1759 0.1944 0.097 Uiso 1 1 calc R . .
C131 C -0.0078(5) 0.4613(4) 0.1929(4) 0.071(2) Uani 1 1 d . . .
C132 C -0.0763(6) 0.4712(5) 0.1748(5) 0.108(4) Uani 1 1 d . . .
H132 H -0.0878 0.4510 0.1446 0.130 Uiso 1 1 calc R . .
C133 C -0.1272(8) 0.5104(7) 0.2012(8) 0.162(7) Uani 1 1 d . . .
H133 H -0.1717 0.5179 0.1875 0.194 Uiso 1 1 calc R . .
C134 C -0.1141(9) 0.5375(7) 0.2456(7) 0.140(5) Uani 1 1 d . . .
H134 H -0.1500 0.5604 0.2650 0.168 Uiso 1 1 calc R . .
C135 C -0.0438(9) 0.5305(6) 0.2625(5) 0.126(4) Uani 1 1 d . . .
H135 H -0.0317 0.5529 0.2915 0.152 Uiso 1 1 calc R . .
C136 C 0.0067(6) 0.4910(5) 0.2366(4) 0.091(3) Uani 1 1 d . . .
H136 H 0.0518 0.4848 0.2497 0.109 Uiso 1 1 calc R . .
C137 C 0.1355(4) 0.4062(4) 0.1907(3) 0.063(2) Uani 1 1 d . . .
C138 C 0.1333(5) 0.3744(4) 0.2394(3) 0.073(2) Uani 1 1 d . . .
H138 H 0.0919 0.3524 0.2515 0.088 Uiso 1 1 calc R . .
C139 C 0.1911(7) 0.3744(5) 0.2709(4) 0.095(3) Uani 1 1 d . . .
H139 H 0.1874 0.3539 0.3040 0.114 Uiso 1 1 calc R . .
C140 C 0.2538(7) 0.4047(5) 0.2531(6) 0.107(4) Uani 1 1 d . . .
H140 H 0.2922 0.4055 0.2744 0.128 Uiso 1 1 calc R . .
C141 C 0.2594(6) 0.4337(6) 0.2034(7) 0.123(5) Uani 1 1 d . . .
H141 H 0.3027 0.4519 0.1905 0.148 Uiso 1 1 calc R . .
C142 C 0.2000(5) 0.4361(5) 0.1721(4) 0.089(3) Uani 1 1 d . . .
H142 H 0.2035 0.4574 0.1393 0.107 Uiso 1 1 calc R . .
C143 C 0.0772(4) 0.4569(4) 0.0954(3) 0.062(2) Uani 1 1 d . . .
C144 C 0.0840(6) 0.5242(4) 0.0958(4) 0.092(3) Uani 1 1 d . . .
H144 H 0.0773 0.5452 0.1275 0.110 Uiso 1 1 calc R . .
C145 C 0.1003(7) 0.5605(5) 0.0506(5) 0.112(4) Uani 1 1 d . . .
H145 H 0.1063 0.6052 0.0522 0.135 Uiso 1 1 calc R . .
C146 C 0.1077(7) 0.5316(6) 0.0041(6) 0.115(4) Uani 1 1 d . . .
H146 H 0.1183 0.5567 -0.0263 0.139 Uiso 1 1 calc R . .
C147 C 0.0999(7) 0.4650(7) 0.0008(4) 0.120(4) Uani 1 1 d . . .
H147 H 0.1044 0.4455 -0.0316 0.144 Uiso 1 1 calc R . .
C148 C 0.0852(6) 0.4280(5) 0.0465(4) 0.089(3) Uani 1 1 d . . .
H148 H 0.0806 0.3831 0.0447 0.107 Uiso 1 1 calc R . .
C149 C 0.4297(4) 0.0922(3) 0.0919(3) 0.060(2) Uani 1 1 d . . .
C150 C 0.3888(5) 0.0561(4) 0.0615(4) 0.075(2) Uani 1 1 d . . .
H150 H 0.3942 0.0602 0.0250 0.090 Uiso 1 1 calc R . .
C151 C 0.3382(6) 0.0123(5) 0.0867(6) 0.111(4) Uani 1 1 d . . .
H151 H 0.3098 -0.0120 0.0666 0.133 Uiso 1 1 calc R . .
C152 C 0.3309(7) 0.0059(6) 0.1393(7) 0.119(5) Uani 1 1 d . . .
H152 H 0.2971 -0.0224 0.1554 0.143 Uiso 1 1 calc R . .
C153 C 0.3731(7) 0.0407(5) 0.1693(5) 0.096(3) Uani 1 1 d . . .
H153 H 0.3688 0.0352 0.2057 0.115 Uiso 1 1 calc R . .
C154 C 0.4208(5) 0.0831(4) 0.1463(4) 0.076(2) Uani 1 1 d . . .
H154 H 0.4486 0.1068 0.1672 0.092 Uiso 1 1 calc R . .
C155 C 0.4785(4) 0.1568(4) -0.0059(3) 0.0584(19) Uani 1 1 d . . .
C156 C 0.5131(5) 0.1157(4) -0.0421(3) 0.071(2) Uani 1 1 d . . .
H156 H 0.5473 0.0851 -0.0315 0.085 Uiso 1 1 calc R . .
C157 C 0.4965(6) 0.1201(5) -0.0941(4) 0.086(3) Uani 1 1 d . . .
H157 H 0.5203 0.0928 -0.1183 0.103 Uiso 1 1 calc R . .
C158 C 0.4462(7) 0.1635(5) -0.1101(4) 0.099(3) Uani 1 1 d . . .
H158 H 0.4339 0.1644 -0.1448 0.119 Uiso 1 1 calc R . .
C159 C 0.4133(6) 0.2060(5) -0.0753(4) 0.096(3) Uani 1 1 d . . .
H159 H 0.3801 0.2371 -0.0866 0.116 Uiso 1 1 calc R . .
C160 C 0.4294(5) 0.2025(4) -0.0240(4) 0.076(2) Uani 1 1 d . . .
H160 H 0.4068 0.2316 -0.0007 0.091 Uiso 1 1 calc R . .
C161 C 0.5815(4) 0.1072(3) 0.0639(3) 0.0539(18) Uani 1 1 d . . .
C162 C 0.6438(5) 0.1409(5) 0.0494(4) 0.084(3) Uani 1 1 d . . .
H162 H 0.6412 0.1857 0.0429 0.101 Uiso 1 1 calc R . .
C163 C 0.7094(5) 0.1085(5) 0.0445(4) 0.092(3) Uani 1 1 d . . .
H163 H 0.7505 0.1310 0.0327 0.110 Uiso 1 1 calc R . .
C164 C 0.7143(5) 0.0428(5) 0.0573(4) 0.085(3) Uani 1 1 d . . .
H164 H 0.7591 0.0216 0.0560 0.101 Uiso 1 1 calc R . .
C165 C 0.6534(5) 0.0086(4) 0.0717(3) 0.074(2) Uani 1 1 d . . .
H165 H 0.6566 -0.0361 0.0792 0.089 Uiso 1 1 calc R . .
C166 C 0.5862(4) 0.0414(4) 0.0753(3) 0.0608(19) Uani 1 1 d . . .
H166 H 0.5447 0.0185 0.0854 0.073 Uiso 1 1 calc R . .
C167 C 0.5663(4) 0.3685(4) 0.0328(3) 0.061(2) Uani 1 1 d . . .
C168 C 0.6000(5) 0.4266(4) 0.0366(4) 0.083(3) Uani 1 1 d . . .
H168 H 0.5802 0.4584 0.0588 0.100 Uiso 1 1 calc R . .
C169 C 0.6660(6) 0.4371(5) 0.0058(5) 0.103(3) Uani 1 1 d . . .
H169 H 0.6905 0.4755 0.0090 0.124 Uiso 1 1 calc R . .
C170 C 0.6940(5) 0.3912(6) -0.0285(4) 0.092(3) Uani 1 1 d . . .
H170 H 0.7351 0.3995 -0.0504 0.110 Uiso 1 1 calc R . .
C171 C 0.6602(6) 0.3333(5) -0.0298(4) 0.084(3) Uani 1 1 d . . .
H171 H 0.6801 0.3009 -0.0514 0.101 Uiso 1 1 calc R . .
C172 C 0.5964(5) 0.3219(4) 0.0005(3) 0.072(2) Uani 1 1 d . . .
H172 H 0.5739 0.2822 -0.0013 0.087 Uiso 1 1 calc R . .
C173 C 0.4648(4) 0.4184(4) 0.1133(4) 0.070(2) Uani 1 1 d . . .
C174 C 0.4390(5) 0.4782(4) 0.0971(4) 0.079(3) Uani 1 1 d . . .
H174 H 0.4278 0.4845 0.0624 0.095 Uiso 1 1 calc R . .
C175 C 0.4291(6) 0.5284(5) 0.1302(5) 0.094(3) Uani 1 1 d . . .
H175 H 0.4135 0.5691 0.1177 0.113 Uiso 1 1 calc R . .
C176 C 0.4417(6) 0.5193(5) 0.1803(6) 0.102(4) Uani 1 1 d . . .
H176 H 0.4342 0.5541 0.2026 0.123 Uiso 1 1 calc R . .
C177 C 0.4659(7) 0.4591(6) 0.2009(5) 0.117(4) Uani 1 1 d . . .
H177 H 0.4745 0.4535 0.2362 0.140 Uiso 1 1 calc R . .
C178 C 0.4765(6) 0.4079(5) 0.1664(4) 0.100(3) Uani 1 1 d . . .
H178 H 0.4913 0.3669 0.1788 0.119 Uiso 1 1 calc R . .
C179 C 0.4140(4) 0.3658(4) 0.0219(4) 0.064(2) Uani 1 1 d . . .
C180 C 0.3421(5) 0.3605(5) 0.0382(5) 0.092(3) Uani 1 1 d . . .
H180 H 0.3293 0.3515 0.0736 0.110 Uiso 1 1 calc R . .
C181 C 0.2876(6) 0.3682(6) 0.0037(6) 0.111(4) Uani 1 1 d . . .
H181 H 0.2394 0.3636 0.0152 0.133 Uiso 1 1 calc R . .
C182 C 0.3079(7) 0.3828(6) -0.0481(6) 0.116(4) Uani 1 1 d . . .
H182 H 0.2725 0.3882 -0.0719 0.139 Uiso 1 1 calc R . .
C183 C 0.3785(7) 0.3896(5) -0.0659(5) 0.106(4) Uani 1 1 d . . .
H183 H 0.3907 0.4001 -0.1011 0.127 Uiso 1 1 calc R . .
C184 C 0.4331(5) 0.3806(4) -0.0303(4) 0.079(3) Uani 1 1 d . . .
H184 H 0.4814 0.3847 -0.0420 0.095 Uiso 1 1 calc R . .
B1 B 0.3997(6) 0.8109(6) 0.6366(4) 0.160(9) Uani 1 1 d D . .
F1 F 0.3997(7) 0.7478(6) 0.6536(5) 0.254(7) Uani 1 1 d D . .
F2 F 0.3968(7) 0.8470(6) 0.6795(4) 0.247(6) Uani 1 1 d D . .
F3 F 0.3469(5) 0.8260(6) 0.6056(4) 0.236(6) Uani 1 1 d D . .
F4 F 0.4631(5) 0.8234(6) 0.6105(4) 0.215(5) Uani 1 1 d D . .
B2 B 0.2979(5) 0.3253(5) 0.4173(3) 0.104(4) Uani 1 1 d D . .
F5 F 0.3465(5) 0.2797(5) 0.4306(3) 0.187(4) Uani 1 1 d D . .
F6 F 0.2617(7) 0.3458(6) 0.4601(4) 0.256(6) Uani 1 1 d D . .
F7 F 0.3285(6) 0.3725(4) 0.3876(4) 0.231(5) Uani 1 1 d D . .
F8 F 0.2544(5) 0.2954(6) 0.3867(3) 0.209(5) Uani 1 1 d D . .
B3 B 0.1633(5) 0.7832(6) 0.0734(3) 0.122(5) Uani 1 1 d D . .
F9 F 0.1566(8) 0.7177(5) 0.0691(4) 0.260(7) Uani 1 1 d D . .
F10 F 0.1053(4) 0.8066(5) 0.1017(3) 0.198(5) Uani 1 1 d D . .
F11 F 0.2217(5) 0.7953(8) 0.0970(4) 0.313(10) Uani 1 1 d D . .
F12 F 0.1645(3) 0.8101(4) 0.0243(2) 0.141(3) Uani 1 1 d D . .
B4 B 0.8755(6) 0.8639(5) 0.1697(4) 0.117(5) Uani 1 1 d D . .
F13 F 0.8808(5) 0.7998(3) 0.1813(3) 0.164(3) Uani 1 1 d D . .
F14 F 0.8122(5) 0.8787(7) 0.1515(4) 0.265(7) Uani 1 1 d D . .
F15 F 0.9261(5) 0.8805(4) 0.1322(4) 0.200(5) Uani 1 1 d D . .
F16 F 0.8821(6) 0.8949(4) 0.2138(3) 0.191(4) Uani 1 1 d D . .
C185 C 0.1926(7) 0.6584(8) 0.1800(8) 0.258(14) Uani 1 1 d D . .
H18D H 0.1758 0.6619 0.1449 0.310 Uiso 1 1 calc R . .
H18E H 0.2041 0.7018 0.1899 0.310 Uiso 1 1 calc R . .
Cl1 Cl 0.2677(3) 0.6118(3) 0.1784(3) 0.246(3) Uani 1 1 d D . .
Cl2 Cl 0.1243(3) 0.6297(3) 0.2223(2) 0.200(2) Uani 1 1 d D . .
C186 C 0.0507(8) 0.3019(8) 0.8941(5) 0.252(13) Uani 1 1 d D . .
H18F H 0.0481 0.2553 0.8898 0.302 Uiso 1 1 calc R . .
H18G H 0.0110 0.3152 0.9185 0.302 Uiso 1 1 calc R . .
Cl3 Cl 0.1313(4) 0.3196(3) 0.9187(3) 0.267(4) Uani 1 1 d D . .
Cl4 Cl 0.0439(5) 0.3418(3) 0.8355(3) 0.293(4) Uani 1 1 d D . .
C187 C 0.8260(8) 0.0069(7) 0.3010(7) 0.220(9) Uiso 1 1 d D . .
H18H H 0.8703 0.0285 0.3068 0.264 Uiso 1 1 calc R . .
H18I H 0.8320 -0.0132 0.2671 0.264 Uiso 1 1 calc R . .
Cl5 Cl 0.7571(4) 0.0623(3) 0.3012(3) 0.253(3) Uiso 1 1 d D . .
Cl6 Cl 0.8084(4) -0.0527(3) 0.3503(3) 0.253(3) Uiso 1 1 d D . .
C188 C 0.122(3) 0.9778(11) 0.1257(8) 0.257 Uiso 0.50 1 d PD A 1
H18J H 0.1549 0.9457 0.1091 0.309 Uiso 0.50 1 calc PR A 1
H18K H 0.0733 0.9650 0.1220 0.309 Uiso 0.50 1 calc PR A 1
Cl7 Cl 0.1367(9) 1.0529(9) 0.0964(6) 0.262(7) Uiso 0.50 1 d PD A 1
Cl8 Cl 0.1374(8) 0.9819(7) 0.1908(5) 0.251(6) Uiso 0.50 1 d PD A 1
C189 C 0.067(2) 0.969(3) 0.0655(7) 0.15(2) Uiso 0.25 1 d PD B 2
H18L H 0.0201 0.9872 0.0759 0.178 Uiso 0.25 1 calc PR B 2
H18M H 0.0690 0.9237 0.0770 0.178 Uiso 0.25 1 calc PR B 2
Cl9 Cl 0.0829(8) 0.9755(8) -0.0015(6) 0.141(5) Uiso 0.25 1 d PD B 2
Cl10 Cl 0.1319(18) 1.0107(18) 0.0943(9) 0.242(12) Uiso 0.25 1 d PD B 2
Cl11 Cl 0.5000 0.5000 0.5000 0.342(13) Uiso 0.50 2 d SPD . .
Cl12 Cl 0.6053(9) 0.5785(8) 0.4473(7) 0.176(7) Uiso 0.25 1 d PD . .
C190 C 0.5891(9) 0.519(3) 0.494(2) 0.18(3) Uiso 0.25 1 d PD . .
H19A H 0.6031 0.5337 0.5276 0.215 Uiso 0.25 1 calc PR . .
H19B H 0.6180 0.4805 0.4852 0.215 Uiso 0.25 1 calc PR . .
O5 O 0.3376(17) 0.5600(12) 0.7640(9) 0.240(13) Uiso 0.50 1 d PD C 1
C200 C 0.386(5) 0.575(4) 0.6724(12) 0.41(5) Uiso 0.50 1 d PD C 1
H20D H 0.4199 0.5994 0.6503 0.608 Uiso 0.50 1 calc PR C 1
H20E H 0.3386 0.5809 0.6594 0.608 Uiso 0.50 1 calc PR C 1
H20F H 0.3993 0.5297 0.6726 0.608 Uiso 0.50 1 calc PR C 1
C201 C 0.383(3) 0.600(2) 0.7288(13) 0.28(3) Uiso 0.50 1 d PD C 1
H20G H 0.4319 0.5987 0.7406 0.334 Uiso 0.50 1 calc PR C 1
H20H H 0.3656 0.6447 0.7292 0.334 Uiso 0.50 1 calc PR C 1
C202 C 0.3198(17) 0.5897(10) 0.8140(10) 0.162(12) Uiso 0.50 1 d PD C 1
H20I H 0.2854 0.6254 0.8097 0.195 Uiso 0.50 1 calc PR C 1
H20J H 0.3629 0.6072 0.8268 0.195 Uiso 0.50 1 calc PR C 1
C203 C 0.2876(15) 0.5386(13) 0.8540(9) 0.147(10) Uiso 0.50 1 d PD C 1
H20K H 0.2783 0.5580 0.8875 0.221 Uiso 0.50 1 calc PR C 1
H20L H 0.3210 0.5025 0.8570 0.221 Uiso 0.50 1 calc PR C 1
H20M H 0.2432 0.5236 0.8423 0.221 Uiso 0.50 1 calc PR C 1
Cl13 Cl 0.4823(14) 0.6217(14) 0.6523(12) 0.249(11) Uiso 0.25 1 d PD D 2
Cl14 Cl 0.3585(17) 0.5476(19) 0.6755(14) 0.272(15) Uiso 0.25 1 d PD D 2
C191 C 0.417(4) 0.599(5) 0.6989(17) 0.24(4) Uiso 0.25 1 d PD D 2
H19C H 0.3913 0.6381 0.7114 0.287 Uiso 0.25 1 calc PR D 2
H19D H 0.4397 0.5785 0.7285 0.287 Uiso 0.25 1 calc PR D 2

loop_
_atom_site_aniso_label
_atom_site_aniso_U_11
_atom_site_aniso_U_22
_atom_site_aniso_U_33
_atom_site_aniso_U_23
_atom_site_aniso_U_13
_atom_site_aniso_U_12
Cu1 0.0671(6) 0.0754(6) 0.0520(6) -0.0054(5) -0.0119(5) 0.0011(5)
Cu2 0.0613(5) 0.0488(5) 0.0475(5) 0.0007(4) -0.0073(4) -0.0044(4)
Cu3 0.0652(6) 0.0533(5) 0.0453(5) 0.0001(4) -0.0082(4) 0.0012(4)
Cu4 0.0612(6) 0.0544(5) 0.0535(5) -0.0067(4) -0.0132(4) 0.0099(4)
P1 0.0655(13) 0.0746(14) 0.0561(13) -0.0029(10) -0.0073(10) 0.0061(11)
P2 0.0765(14) 0.0769(14) 0.0514(12) -0.0085(11) -0.0079(11) -0.0093(12)
P3 0.0600(11) 0.0449(10) 0.0482(11) -0.0002(8) -0.0091(9) 0.0003(9)
P4 0.0664(12) 0.0443(10) 0.0520(11) -0.0009(8) -0.0009(10) -0.0056(9)
P5 0.0688(13) 0.0558(12) 0.0508(11) 0.0089(9) -0.0123(10) -0.0037(10)
P6 0.0627(12) 0.0516(11) 0.0562(12) 0.0013(9) -0.0064(10) 0.0002(9)
P7 0.0590(11) 0.0472(10) 0.0532(11) -0.0012(9) -0.0053(9) 0.0076(9)
P8 0.0677(12) 0.0478(11) 0.0618(13) -0.0092(9) -0.0166(10) 0.0098(9)
N1 0.074(5) 0.101(6) 0.066(5) 0.003(4) -0.035(4) -0.012(4)
N2 0.058(4) 0.069(4) 0.056(4) -0.004(3) -0.019(3) 0.000(3)
N3 0.059(4) 0.068(4) 0.050(4) -0.002(3) -0.010(3) 0.006(3)
N4 0.055(4) 0.066(4) 0.048(4) -0.008(3) -0.006(3) -0.003(3)
N5 0.074(5) 0.135(7) 0.053(4) 0.000(4) -0.030(4) -0.015(5)
N6 0.058(4) 0.104(5) 0.062(4) -0.027(4) -0.019(3) 0.007(4)
N7 0.050(3) 0.063(4) 0.042(3) -0.003(3) -0.009(3) 0.001(3)
N8 0.053(3) 0.054(3) 0.047(3) -0.004(3) -0.008(3) 0.005(3)
N9 0.055(4) 0.086(5) 0.047(4) -0.012(3) -0.012(3) 0.018(3)
N10 0.061(5) 0.239(12) 0.071(6) 0.007(7) -0.030(5) 0.011(6)
O1 0.063(3) 0.122(5) 0.070(4) -0.003(4) -0.013(3) 0.003(3)
O2 0.069(4) 0.107(5) 0.061(4) 0.010(3) -0.014(3) -0.012(3)
O3 0.067(4) 0.098(5) 0.097(5) -0.029(4) -0.032(3) 0.028(3)
O4 0.062(3) 0.117(5) 0.067(4) -0.002(4) -0.023(3) 0.005(3)
C1 0.075(6) 0.076(6) 0.060(5) 0.003(4) -0.019(4) -0.008(4)
C2 0.092(8) 0.158(11) 0.072(7) 0.042(7) -0.035(6) -0.030(7)
C3 0.102(8) 0.180(12) 0.077(7) 0.058(8) -0.031(6) -0.018(8)
C4 0.071(6) 0.097(7) 0.061(5) 0.012(5) -0.014(4) -0.010(5)
C5 0.063(5) 0.060(5) 0.053(5) -0.001(4) -0.012(4) 0.000(4)
C6 0.047(4) 0.072(5) 0.051(5) -0.002(4) -0.003(4) -0.005(4)
C7 0.064(5) 0.083(6) 0.073(6) 0.015(5) -0.006(5) -0.006(4)
C8 0.079(6) 0.117(8) 0.063(6) 0.034(5) -0.011(5) -0.011(6)
C9 0.060(5) 0.080(6) 0.053(5) 0.001(4) 0.001(4) -0.004(4)
C10 0.054(4) 0.073(5) 0.050(4) -0.002(4) -0.005(4) -0.011(4)
C11 0.065(5) 0.072(5) 0.049(5) -0.001(4) -0.005(4) -0.006(4)
C12 0.079(6) 0.139(9) 0.055(6) 0.020(6) -0.004(5) -0.032(6)
C13 0.097(8) 0.145(10) 0.058(6) 0.026(6) -0.004(5) -0.024(7)
C14 0.094(7) 0.128(9) 0.051(5) 0.009(5) -0.020(5) -0.013(6)
C15 0.072(5) 0.088(6) 0.042(4) 0.000(4) -0.008(4) -0.003(5)
C16 0.075(6) 0.074(6) 0.066(6) -0.001(5) -0.024(5) 0.002(5)
C17 0.074(6) 0.127(9) 0.112(9) -0.001(7) -0.035(6) -0.008(6)
C18 0.086(8) 0.254(18) 0.148(12) 0.126(13) 0.003(8) -0.020(10)
C19 0.069(6) 0.096(7) 0.077(7) 0.011(5) -0.023(5) -0.015(5)
C20 0.077(7) 0.225(15) 0.107(9) 0.018(9) -0.034(7) -0.037(8)
C21 0.077(6) 0.084(6) 0.058(5) -0.008(4) -0.005(4) -0.002(5)
C22 0.083(7) 0.146(10) 0.076(7) 0.025(7) -0.004(6) 0.017(7)
C23 0.111(9) 0.162(12) 0.094(9) 0.006(8) 0.010(8) -0.010(9)
C24 0.123(11) 0.205(15) 0.063(7) 0.005(8) 0.005(7) -0.044(11)
C25 0.163(13) 0.191(14) 0.056(7) 0.023(8) -0.018(8) 0.012(11)
C26 0.098(7) 0.159(11) 0.057(6) 0.011(6) -0.009(6) 0.007(7)
C27 0.067(5) 0.080(6) 0.060(5) -0.010(4) -0.014(4) 0.014(5)
C28 0.096(7) 0.071(6) 0.090(7) 0.000(5) -0.014(6) 0.010(5)
C29 0.130(11) 0.079(7) 0.135(11) -0.010(7) -0.027(9) 0.029(8)
C30 0.079(8) 0.125(11) 0.172(14) -0.004(10) -0.014(8) 0.033(8)
C31 0.078(7) 0.139(11) 0.145(12) -0.013(9) -0.015(7) 0.026(8)
C32 0.077(6) 0.092(7) 0.102(8) -0.009(6) -0.010(6) 0.012(6)
C33 0.067(5) 0.065(5) 0.079(6) -0.012(5) -0.008(5) 0.009(4)
C34 0.110(7) 0.072(6) 0.064(6) -0.007(5) -0.008(5) 0.011(5)
C35 0.136(10) 0.095(8) 0.066(6) -0.026(6) -0.025(7) 0.031(7)
C36 0.100(8) 0.146(11) 0.079(8) -0.039(8) -0.036(7) 0.018(8)
C37 0.112(9) 0.140(11) 0.120(11) -0.044(9) -0.020(8) -0.028(8)
C38 0.105(8) 0.134(10) 0.077(7) -0.007(7) -0.019(6) -0.031(7)
C39 0.079(6) 0.093(7) 0.057(5) 0.008(5) -0.017(5) -0.027(5)
C40 0.101(8) 0.136(10) 0.072(7) 0.035(7) -0.024(6) -0.020(8)
C41 0.091(8) 0.203(15) 0.134(12) 0.092(12) -0.051(8) -0.032(9)
C42 0.124(12) 0.28(2) 0.125(14) 0.116(17) -0.088(11) -0.122(14)
C43 0.184(17) 0.22(2) 0.079(9) 0.019(12) -0.073(11) -0.074(14)
C44 0.166(11) 0.127(9) 0.072(7) 0.002(7) -0.046(8) -0.056(9)
C45 0.106(8) 0.073(6) 0.064(6) -0.009(5) 0.007(5) -0.008(6)
C46 0.093(8) 0.084(7) 0.115(9) 0.007(6) 0.021(7) -0.019(6)
C47 0.137(12) 0.111(11) 0.147(13) 0.007(9) -0.002(10) -0.027(9)
C48 0.174(18) 0.133(15) 0.20(2) 0.026(13) 0.003(15) -0.062(13)
C49 0.24(2) 0.117(12) 0.191(18) 0.084(12) -0.013(16) -0.004(13)
C50 0.177(14) 0.103(10) 0.154(13) 0.039(9) -0.036(11) -0.024(9)
C51 0.097(7) 0.115(8) 0.069(6) -0.023(6) -0.007(6) -0.006(7)
C52 0.127(12) 0.172(15) 0.225(19) -0.099(14) 0.033(12) 0.006(11)
C53 0.141(16) 0.29(3) 0.23(2) -0.13(2) 0.065(15) 0.007(17)
C54 0.123(15) 0.31(3) 0.158(17) -0.09(2) 0.059(12) -0.016(18)
C55 0.095(11) 0.27(2) 0.092(10) 0.008(12) -0.003(8) -0.020(12)
C56 0.101(9) 0.159(12) 0.082(8) 0.019(8) -0.009(7) -0.003(9)
C57 0.060(5) 0.044(4) 0.064(5) 0.004(3) -0.014(4) -0.003(3)
C58 0.070(6) 0.078(6) 0.091(7) -0.023(5) -0.006(5) 0.008(5)
C59 0.064(6) 0.106(8) 0.126(10) -0.018(7) -0.036(6) 0.006(5)
C60 0.086(7) 0.099(8) 0.115(10) 0.003(7) -0.051(7) -0.001(6)
C61 0.129(10) 0.132(9) 0.057(6) -0.001(6) -0.032(6) -0.015(8)
C62 0.071(5) 0.097(6) 0.058(5) -0.003(5) -0.019(4) -0.006(5)
C63 0.063(5) 0.050(4) 0.058(5) 0.000(4) -0.002(4) 0.001(4)
C64 0.081(6) 0.060(5) 0.066(5) 0.002(4) -0.015(4) -0.007(4)
C65 0.108(7) 0.053(5) 0.096(8) 0.015(5) -0.011(6) -0.021(5)
C66 0.133(9) 0.063(6) 0.099(8) 0.025(6) -0.002(7) -0.016(6)
C67 0.158(10) 0.084(7) 0.063(6) 0.020(5) -0.032(6) -0.009(7)
C68 0.114(7) 0.060(5) 0.077(6) 0.014(5) -0.025(6) -0.012(5)
C69 0.056(4) 0.056(4) 0.048(4) 0.001(3) -0.010(3) -0.002(4)
C70 0.066(5) 0.066(5) 0.079(6) -0.008(4) -0.015(5) 0.009(4)
C71 0.072(6) 0.091(7) 0.088(7) -0.018(6) -0.012(5) 0.025(5)
C72 0.064(6) 0.123(9) 0.071(6) -0.022(6) -0.006(5) 0.010(6)
C73 0.066(5) 0.107(8) 0.059(5) -0.009(5) -0.004(4) -0.013(5)
C74 0.075(5) 0.066(5) 0.052(5) -0.001(4) -0.012(4) 0.002(4)
C75 0.069(5) 0.046(4) 0.073(6) -0.002(4) 0.002(4) -0.007(4)
C76 0.083(6) 0.051(5) 0.076(6) 0.005(4) -0.002(5) -0.003(4)
C77 0.084(6) 0.060(5) 0.106(8) 0.012(5) 0.004(6) 0.006(5)
C78 0.080(7) 0.068(6) 0.147(11) 0.002(7) 0.018(7) 0.017(5)
C79 0.098(7) 0.089(7) 0.087(7) -0.012(6) 0.022(6) 0.007(6)
C80 0.082(6) 0.068(5) 0.063(5) -0.001(4) 0.011(5) 0.007(5)
C81 0.084(5) 0.046(4) 0.049(4) -0.003(3) 0.003(4) 0.000(4)
C82 0.119(8) 0.062(5) 0.064(6) -0.012(4) 0.022(5) -0.023(5)
C83 0.155(11) 0.097(8) 0.064(7) -0.007(6) 0.028(7) -0.027(8)
C84 0.150(10) 0.082(7) 0.055(6) -0.007(5) 0.003(7) -0.001(7)
C85 0.114(8) 0.080(6) 0.060(6) -0.014(5) -0.018(6) 0.002(6)
C86 0.076(6) 0.067(5) 0.083(7) -0.002(5) -0.016(5) -0.004(4)
C87 0.083(6) 0.046(4) 0.057(5) 0.005(4) -0.001(4) -0.010(4)
C88 0.076(6) 0.062(6) 0.140(10) 0.005(6) 0.006(6) -0.005(5)
C89 0.064(6) 0.099(9) 0.191(14) -0.005(9) 0.002(7) -0.024(6)
C90 0.093(8) 0.114(10) 0.126(10) 0.006(8) -0.015(7) -0.042(7)
C91 0.105(8) 0.079(6) 0.082(7) -0.003(5) -0.001(6) -0.035(6)
C92 0.087(6) 0.061(5) 0.064(5) 0.002(4) -0.006(5) -0.017(5)
C93 0.055(4) 0.070(5) 0.070(5) -0.017(4) -0.015(4) 0.004(4)
C94 0.073(6) 0.105(7) 0.081(7) -0.041(6) -0.025(5) 0.001(5)
C95 0.073(6) 0.102(7) 0.077(6) -0.047(5) -0.023(5) 0.020(5)
C96 0.057(4) 0.070(5) 0.065(5) -0.019(4) -0.015(4) 0.013(4)
C97 0.050(4) 0.050(4) 0.045(4) -0.008(3) -0.007(3) 0.006(3)
C98 0.048(4) 0.051(4) 0.051(4) -0.007(3) -0.003(3) 0.010(3)
C99 0.054(4) 0.085(6) 0.080(6) -0.022(5) -0.017(4) 0.019(4)
C100 0.063(5) 0.077(6) 0.080(6) -0.030(5) -0.014(4) 0.012(4)
C101 0.051(4) 0.064(5) 0.053(4) -0.012(4) -0.010(3) 0.012(4)
C102 0.053(4) 0.062(5) 0.050(4) -0.008(3) -0.009(3) 0.009(4)
C103 0.050(4) 0.064(5) 0.059(5) -0.009(4) -0.011(4) 0.014(4)
C104 0.059(5) 0.115(7) 0.064(6) -0.015(5) -0.012(4) 0.019(5)
C105 0.091(7) 0.177(12) 0.058(6) -0.029(7) -0.008(5) 0.026(7)
C106 0.082(7) 0.193(12) 0.061(6) -0.023(7) -0.030(5) 0.009(7)
C107 0.055(5) 0.151(9) 0.057(6) -0.007(6) -0.014(4) 0.013(5)
C108 0.063(5) 0.082(6) 0.060(5) 0.004(4) -0.024(4) 0.015(4)
C109 0.058(5) 0.116(8) 0.112(8) -0.013(6) -0.027(5) 0.010(5)
C110 0.085(7) 0.167(11) 0.153(11) -0.120(10) -0.035(7) 0.050(7)
C111 0.061(6) 0.189(12) 0.074(7) -0.014(8) -0.018(6) 0.017(7)
C112 0.086(9) 0.42(3) 0.123(12) 0.017(15) -0.031(8) 0.070(13)
C113 0.078(6) 0.080(6) 0.048(5) 0.014(4) -0.009(4) -0.006(5)
C114 0.094(7) 0.094(8) 0.095(8) 0.007(6) 0.011(6) 0.008(6)
C115 0.115(10) 0.123(10) 0.112(10) 0.001(8) 0.011(8) 0.026(8)
C116 0.090(8) 0.205(16) 0.066(7) 0.011(9) 0.002(6) 0.027(10)
C117 0.094(9) 0.175(14) 0.081(8) 0.046(9) 0.007(7) -0.011(9)
C118 0.093(7) 0.111(8) 0.087(7) 0.022(6) 0.009(6) -0.005(6)
C119 0.083(6) 0.061(5) 0.059(5) 0.017(4) -0.027(4) -0.012(4)
C120 0.191(13) 0.076(7) 0.173(13) 0.023(7) -0.130(11) -0.036(8)
C121 0.211(16) 0.134(12) 0.176(15) 0.022(11) -0.134(13) -0.058(12)
C122 0.187(14) 0.098(9) 0.150(13) -0.025(9) -0.096(11) -0.021(9)
C123 0.153(11) 0.070(7) 0.165(13) -0.030(7) -0.052(10) -0.004(7)
C124 0.098(7) 0.084(7) 0.110(8) -0.012(6) -0.038(6) -0.007(6)
C125 0.077(6) 0.050(4) 0.066(5) 0.012(4) -0.017(4) -0.007(4)
C126 0.102(7) 0.073(6) 0.067(6) -0.005(4) -0.027(5) 0.001(5)
C127 0.136(10) 0.083(7) 0.086(7) -0.007(6) -0.063(7) 0.015(7)
C128 0.115(9) 0.089(7) 0.100(9) 0.034(6) -0.049(8) -0.014(7)
C129 0.077(6) 0.097(7) 0.115(10) 0.031(7) -0.020(6) 0.001(5)
C130 0.085(6) 0.101(7) 0.056(5) 0.022(5) -0.011(5) -0.002(6)
C131 0.073(6) 0.057(5) 0.082(6) -0.001(4) 0.000(5) 0.007(4)
C132 0.097(8) 0.097(8) 0.133(10) -0.037(7) -0.024(7) 0.022(6)
C133 0.116(10) 0.142(12) 0.233(19) -0.088(13) -0.045(11) 0.071(9)
C134 0.117(11) 0.131(12) 0.168(15) -0.033(11) 0.025(11) 0.027(9)
C135 0.155(13) 0.116(10) 0.108(10) -0.042(8) 0.015(9) -0.006(9)
C136 0.104(7) 0.088(7) 0.079(7) -0.031(6) 0.003(6) 0.001(6)
C137 0.070(5) 0.046(4) 0.072(6) -0.002(4) -0.011(4) -0.001(4)
C138 0.080(6) 0.074(6) 0.067(6) 0.000(4) -0.019(5) 0.000(5)
C139 0.131(9) 0.081(7) 0.078(7) -0.013(5) -0.043(7) 0.014(7)
C140 0.111(9) 0.081(7) 0.138(11) 0.000(7) -0.063(8) -0.007(7)
C141 0.076(7) 0.104(9) 0.194(15) 0.022(9) -0.042(8) -0.028(6)
C142 0.088(7) 0.074(6) 0.107(8) 0.011(5) -0.017(6) -0.010(5)
C143 0.065(5) 0.055(5) 0.065(5) 0.007(4) -0.003(4) 0.001(4)
C144 0.130(9) 0.058(5) 0.086(7) 0.007(5) -0.002(6) -0.009(5)
C145 0.167(12) 0.075(7) 0.094(9) 0.029(6) -0.013(8) -0.006(7)
C146 0.131(10) 0.098(9) 0.113(10) 0.057(8) -0.001(8) -0.026(7)
C147 0.164(12) 0.139(11) 0.056(6) 0.023(7) 0.007(7) -0.028(9)
C148 0.116(8) 0.066(6) 0.082(7) 0.017(5) 0.008(6) -0.010(5)
C149 0.062(5) 0.045(4) 0.071(5) 0.000(4) -0.005(4) 0.014(4)
C150 0.068(5) 0.061(5) 0.094(7) 0.000(5) -0.004(5) -0.002(4)
C151 0.092(8) 0.082(7) 0.158(13) 0.029(8) -0.018(8) -0.025(6)
C152 0.093(8) 0.104(9) 0.151(13) 0.055(9) 0.020(9) -0.004(7)
C153 0.108(8) 0.091(7) 0.084(7) 0.017(6) 0.012(7) 0.000(7)
C154 0.092(6) 0.065(5) 0.070(6) 0.007(5) 0.001(5) 0.004(5)
C155 0.071(5) 0.050(4) 0.054(5) 0.001(4) -0.006(4) -0.008(4)
C156 0.095(6) 0.065(5) 0.052(5) -0.004(4) 0.003(4) -0.005(5)
C157 0.119(8) 0.079(6) 0.060(6) -0.010(5) 0.010(6) -0.017(6)
C158 0.145(10) 0.086(7) 0.070(7) 0.013(6) -0.039(7) -0.022(7)
C159 0.143(10) 0.067(6) 0.081(7) 0.006(5) -0.039(7) 0.013(6)
C160 0.096(6) 0.062(5) 0.073(6) -0.010(4) -0.030(5) 0.015(5)
C161 0.062(5) 0.044(4) 0.057(5) -0.005(3) -0.009(4) -0.002(3)
C162 0.071(6) 0.066(5) 0.116(8) 0.006(5) -0.010(5) 0.001(5)
C163 0.066(6) 0.096(8) 0.113(8) -0.014(6) -0.003(5) 0.000(5)
C164 0.070(6) 0.087(7) 0.097(7) -0.028(6) -0.008(5) 0.024(5)
C165 0.083(6) 0.068(5) 0.070(6) -0.001(4) -0.002(5) 0.016(5)
C166 0.066(5) 0.056(5) 0.059(5) -0.001(4) -0.005(4) 0.008(4)
C167 0.062(5) 0.057(5) 0.065(5) 0.001(4) -0.014(4) 0.002(4)
C168 0.078(6) 0.059(5) 0.112(8) -0.008(5) -0.007(6) 0.000(5)
C169 0.091(8) 0.086(7) 0.134(10) 0.003(7) -0.018(7) -0.013(6)
C170 0.068(6) 0.116(9) 0.090(8) 0.010(7) -0.007(5) 0.011(6)
C171 0.091(7) 0.096(7) 0.067(6) -0.017(5) -0.017(5) 0.024(6)
C172 0.073(6) 0.072(6) 0.071(6) -0.004(5) -0.008(5) 0.011(5)
C173 0.063(5) 0.067(5) 0.082(6) -0.016(4) -0.017(4) 0.010(4)
C174 0.101(7) 0.055(5) 0.081(6) -0.006(4) -0.006(5) 0.021(5)
C175 0.096(7) 0.058(6) 0.126(10) -0.016(6) 0.004(7) 0.017(5)
C176 0.110(8) 0.073(7) 0.125(10) -0.044(7) -0.007(8) 0.012(6)
C177 0.144(10) 0.109(9) 0.103(9) -0.049(7) -0.039(8) 0.024(8)
C178 0.138(9) 0.075(6) 0.091(8) -0.022(5) -0.044(7) 0.030(6)
C179 0.062(5) 0.046(4) 0.085(6) -0.001(4) -0.020(4) 0.001(4)
C180 0.086(7) 0.079(6) 0.110(8) 0.024(6) -0.015(6) 0.001(5)
C181 0.076(7) 0.113(9) 0.148(12) 0.035(8) -0.041(8) -0.013(6)
C182 0.103(9) 0.105(9) 0.147(13) 0.023(8) -0.062(9) -0.005(7)
C183 0.135(10) 0.103(8) 0.085(7) 0.009(6) -0.051(7) 0.010(7)
C184 0.091(6) 0.076(6) 0.073(6) 0.005(5) -0.032(5) 0.009(5)
B1 0.114(14) 0.27(3) 0.100(13) 0.026(16) -0.028(11) 0.021(17)
F1 0.226(12) 0.303(16) 0.241(14) 0.078(12) -0.101(10) -0.028(12)
F2 0.295(15) 0.308(16) 0.144(9) -0.052(9) -0.076(9) 0.122(12)
F3 0.148(7) 0.372(17) 0.190(10) 0.087(10) -0.082(7) 0.017(9)
F4 0.136(7) 0.309(14) 0.196(10) 0.033(10) 0.006(7) -0.016(8)
B2 0.117(11) 0.137(12) 0.057(7) 0.012(8) -0.010(8) -0.008(10)
F5 0.183(8) 0.223(10) 0.160(8) 0.024(7) -0.087(7) 0.055(7)
F6 0.355(17) 0.268(13) 0.131(8) -0.045(8) 0.080(10) 0.033(11)
F7 0.293(14) 0.148(8) 0.237(12) 0.044(8) 0.066(10) -0.061(8)
F8 0.158(8) 0.340(14) 0.138(8) -0.029(8) -0.048(6) -0.055(8)
B3 0.107(11) 0.193(18) 0.066(9) -0.007(10) -0.007(8) 0.028(12)
F9 0.39(2) 0.204(11) 0.181(11) 0.033(9) -0.010(12) 0.039(12)
F10 0.147(7) 0.342(14) 0.099(6) -0.036(7) 0.014(5) 0.057(8)
F11 0.143(8) 0.66(3) 0.158(9) -0.092(14) -0.092(7) -0.021(12)
F12 0.131(5) 0.231(8) 0.064(4) 0.011(4) -0.020(4) -0.087(5)
B4 0.159(15) 0.090(10) 0.101(11) -0.035(9) 0.029(11) -0.020(10)
F13 0.262(10) 0.113(6) 0.123(6) -0.015(5) -0.042(6) -0.013(6)
F14 0.150(8) 0.45(2) 0.200(11) 0.031(12) -0.077(8) 0.037(10)
F15 0.226(10) 0.175(8) 0.186(9) -0.040(7) 0.095(8) -0.047(7)
F16 0.334(13) 0.139(7) 0.101(6) -0.034(5) -0.009(7) -0.009(7)
C185 0.33(3) 0.198(19) 0.21(2) 0.060(16) 0.14(2) 0.11(2)
Cl1 0.155(4) 0.201(5) 0.379(10) 0.009(6) -0.010(5) 0.004(4)
Cl2 0.219(5) 0.193(4) 0.177(4) -0.020(3) 0.073(4) -0.024(4)
C186 0.47(4) 0.137(15) 0.144(16) 0.036(12) 0.01(2) -0.06(2)
Cl3 0.309(8) 0.251(7) 0.259(8) -0.023(6) -0.083(6) -0.123(6)
Cl4 0.460(13) 0.183(5) 0.231(7) 0.015(5) -0.029(8) 0.069(7)

loop_
_atom_type_symbol
_atom_type_description
_atom_type_scat_dispersion_real
_atom_type_scat_dispersion_imag
_atom_type_scat_source
C C 0.0033 0.0016 'International Tables Vol C Tables 4.2.6.8 and 6.1.1.4'
H H 0.0000 0.0000 'International Tables Vol C Tables 4.2.6.8 and 6.1.1.4'
B B 0.0013 0.0007 'International Tables Vol C Tables 4.2.6.8 and 6.1.1.4'
N N 0.0061 0.0033 'International Tables Vol C Tables 4.2.6.8 and 6.1.1.4'
O O 0.0106 0.0060 'International Tables Vol C Tables 4.2.6.8 and 6.1.1.4'
F F 0.0171 0.0103 'International Tables Vol C Tables 4.2.6.8 and 6.1.1.4'
P P 0.1023 0.0942 'International Tables Vol C Tables 4.2.6.8 and 6.1.1.4'
Cl Cl 0.1484 0.1585 'International Tables Vol C Tables 4.2.6.8 and 6.1.1.4'
Cu Cu 0.3201 1.2651 'International Tables Vol C Tables 4.2.6.8 and 6.1.1.4'

loop_
_geom_angle_atom_site_label_1
_geom_angle_atom_site_label_2
_geom_angle_atom_site_label_3
_geom_angle
_geom_angle_site_symmetry_1
_geom_angle_site_symmetry_3
_geom_angle_publ_flag
N2 Cu1 O1 84.3(2) . . ?
N2 Cu1 P1 118.05(19) . . ?
O1 Cu1 P1 96.36(19) . . ?
N2 Cu1 P2 113.45(19) . . ?
O1 Cu1 P2 101.34(18) . . ?
P1 Cu1 P2 126.74(9) . . ?
O2 Cu2 N4 88.5(2) . . ?
O2 Cu2 P4 103.38(18) . . ?
N4 Cu2 P4 120.61(18) . . ?
O2 Cu2 P3 99.27(19) . . ?
N4 Cu2 P3 110.43(17) . . ?
P4 Cu2 P3 123.99(8) . . ?
N7 Cu3 P6 121.38(17) . . ?
N7 Cu3 P5 109.95(18) . . ?
P6 Cu3 P5 125.96(8) . . ?
N7 Cu3 O3 82.8(2) . . ?
P6 Cu3 O3 100.35(17) . . ?
P5 Cu3 O3 101.68(19) . . ?
N9 Cu4 O4 88.1(2) . . ?
N9 Cu4 P7 113.76(19) . . ?
O4 Cu4 P7 103.09(18) . . ?
N9 Cu4 P8 114.59(19) . . ?
O4 Cu4 P8 101.77(19) . . ?
P7 Cu4 P8 125.68(8) . . ?
C33 P1 C27 103.9(4) . . ?
C33 P1 C21 104.5(4) . . ?
C27 P1 C21 104.7(4) . . ?
C33 P1 Cu1 113.8(3) . . ?
C27 P1 Cu1 120.2(3) . . ?
C21 P1 Cu1 108.3(3) . . ?
C45 P2 C51 104.0(5) . . ?
C45 P2 C39 103.4(5) . . ?
C51 P2 C39 102.2(5) . . ?
C45 P2 Cu1 112.5(3) . . ?
C51 P2 Cu1 117.0(3) . . ?
C39 P2 Cu1 116.0(4) . . ?
C63 P3 C57 102.3(3) . . ?
C63 P3 C69 103.9(3) . . ?
C57 P3 C69 103.9(3) . . ?
C63 P3 Cu2 114.7(3) . . ?
C57 P3 Cu2 120.5(2) . . ?
C69 P3 Cu2 109.8(2) . . ?
C81 P4 C87 103.1(4) . . ?
C81 P4 C75 102.9(4) . . ?
C87 P4 C75 102.7(4) . . ?
C81 P4 Cu2 115.5(2) . . ?
C87 P4 Cu2 114.4(3) . . ?
C75 P4 Cu2 116.4(3) . . ?
C125 P5 C119 105.0(4) . . ?
C125 P5 C113 104.6(4) . . ?
C119 P5 C113 101.3(4) . . ?
C125 P5 Cu3 115.4(3) . . ?
C119 P5 Cu3 114.1(3) . . ?
C113 P5 Cu3 114.9(3) . . ?
C137 P6 C143 105.3(4) . . ?
C137 P6 C131 102.3(4) . . ?
C143 P6 C131 101.7(4) . . ?
C137 P6 Cu3 113.3(3) . . ?
C143 P6 Cu3 117.7(3) . . ?
C131 P6 Cu3 114.7(3) . . ?
C155 P7 C161 102.3(4) . . ?
C155 P7 C149 103.5(4) . . ?
C161 P7 C149 103.3(3) . . ?
C155 P7 Cu4 117.6(2) . . ?
C161 P7 Cu4 115.2(2) . . ?
C149 P7 Cu4 113.2(3) . . ?
C179 P8 C173 101.9(4) . . ?
C179 P8 C167 103.2(4) . . ?
C173 P8 C167 103.7(4) . . ?
C179 P8 Cu4 118.8(3) . . ?
C173 P8 Cu4 118.2(3) . . ?
C167 P8 Cu4 109.1(3) . . ?
C16 N1 C1 132.2(7) . . ?
C16 N1 H1A 113.9 . . ?
C1 N1 H1A 113.9 . . ?
C1 N2 C5 116.6(7) . . ?
C1 N2 Cu1 129.3(6) . . ?
C5 N2 Cu1 114.1(5) . . ?
C6 N3 C5 117.6(7) . . ?
C15 N4 C11 117.3(7) . . ?
C15 N4 Cu2 123.2(5) . . ?
C11 N4 Cu2 117.2(5) . . ?
C19 N5 C15 131.6(7) . . ?
C19 N5 H5A 114.2 . . ?
C15 N5 H5A 114.2 . . ?
C108 N6 C93 132.3(7) . . ?
C108 N6 H6A 113.9 . . ?
C93 N6 H6A 113.9 . . ?
C93 N7 C97 117.2(6) . . ?
C93 N7 Cu3 129.9(5) . . ?
C97 N7 Cu3 112.2(4) . . ?
C98 N8 C97 117.6(6) . . ?
C107 N9 C103 117.2(7) . . ?
C107 N9 Cu4 123.0(5) . . ?
C103 N9 Cu4 118.2(5) . . ?
C111 N10 C107 130.2(9) . . ?
C111 N10 H10D 114.9 . . ?
C107 N10 H10D 114.9 . . ?
C16 O1 Cu1 125.3(6) . . ?
C19 O2 Cu2 125.5(6) . . ?
C108 O3 Cu3 125.9(5) . . ?
C111 O4 Cu4 125.3(7) . . ?
N2 C1 N1 119.2(8) . . ?
N2 C1 C2 123.2(8) . . ?
N1 C1 C2 117.6(8) . . ?
C3 C2 C1 119.7(9) . . ?
C3 C2 H2 120.2 . . ?
C1 C2 H2 120.2 . . ?
C2 C3 C4 120.3(10) . . ?
C2 C3 H3 119.8 . . ?
C4 C3 H3 119.8 . . ?
C3 C4 C5 117.0(8) . . ?
C3 C4 C8 125.0(9) . . ?
C5 C4 C8 118.0(8) . . ?
N3 C5 N2 114.4(7) . . ?
N3 C5 C4 122.5(7) . . ?
N2 C5 C4 123.0(7) . . ?
N3 C6 C7 123.2(7) . . ?
N3 C6 C9 114.7(7) . . ?
C7 C6 C9 122.0(7) . . ?
C8 C7 C6 121.4(8) . . ?
C8 C7 H7 119.3 . . ?
C6 C7 H7 119.3 . . ?
C7 C8 C4 117.1(8) . . ?
C7 C8 C18 122.0(9) . . ?
C4 C8 C18 120.8(9) . . ?
C10 C9 C6 126.8(8) . . ?
C10 C9 H9 116.6 . . ?
C6 C9 H9 116.6 . . ?
C9 C10 C11 127.3(8) . . ?
C9 C10 H10 116.4 . . ?
C11 C10 H10 116.4 . . ?
N4 C11 C12 121.9(8) . . ?
N4 C11 C10 117.8(7) . . ?
C12 C11 C10 120.2(8) . . ?
C13 C12 C11 119.0(9) . . ?
C13 C12 H12 120.5 . . ?
C11 C12 H12 120.5 . . ?
C12 C13 C14 119.5(9) . . ?
C12 C13 H13 120.3 . . ?
C14 C13 H13 120.3 . . ?
C15 C14 C13 117.6(9) . . ?
C15 C14 H14 121.2 . . ?
C13 C14 H14 121.2 . . ?
N4 C15 C14 124.6(8) . . ?
N4 C15 N5 121.1(7) . . ?
C14 C15 N5 114.3(8) . . ?
O1 C16 N1 122.9(8) . . ?
O1 C16 C17 122.8(9) . . ?
N1 C16 C17 114.2(8) . . ?
C16 C17 H17A 109.5 . . ?
C16 C17 H17B 109.5 . . ?
H17A C17 H17B 109.5 . . ?
C16 C17 H17C 109.5 . . ?
H17A C17 H17C 109.5 . . ?
H17B C17 H17C 109.5 . . ?
C8 C18 H18A 109.5 . . ?
C8 C18 H18B 109.5 . . ?
H18A C18 H18B 109.5 . . ?
C8 C18 H18C 109.5 . . ?
H18A C18 H18C 109.5 . . ?
H18B C18 H18C 109.5 . . ?
O2 C19 N5 125.4(8) . . ?
O2 C19 C20 119.7(9) . . ?
N5 C19 C20 114.9(9) . . ?
C19 C20 H20A 109.5 . . ?
C19 C20 H20B 109.5 . . ?
H20A C20 H20B 109.5 . . ?
C19 C20 H20C 109.5 . . ?
H20A C20 H20C 109.5 . . ?
H20B C20 H20C 109.5 . . ?
C22 C21 C26 119.3(9) . . ?
C22 C21 P1 117.8(7) . . ?
C26 C21 P1 122.7(7) . . ?
C21 C22 C23 122.4(11) . . ?
C21 C22 H22 118.8 . . ?
C23 C22 H22 118.8 . . ?
C24 C23 C22 118.3(12) . . ?
C24 C23 H23 120.9 . . ?
C22 C23 H23 120.9 . . ?
C23 C24 C25 119.3(12) . . ?
C23 C24 H24 120.4 . . ?
C25 C24 H24 120.4 . . ?
C26 C25 C24 122.1(12) . . ?
C26 C25 H25 118.9 . . ?
C24 C25 H25 118.9 . . ?
C25 C26 C21 118.7(11) . . ?
C25 C26 H26 120.7 . . ?
C21 C26 H26 120.7 . . ?
C28 C27 C32 119.0(9) . . ?
C28 C27 P1 122.6(7) . . ?
C32 C27 P1 118.3(7) . . ?
C27 C28 C29 119.3(10) . . ?
C27 C28 H28 120.3 . . ?
C29 C28 H28 120.3 . . ?
C30 C29 C28 119.7(11) . . ?
C30 C29 H29 120.1 . . ?
C28 C29 H29 120.1 . . ?
C29 C30 C31 122.6(12) . . ?
C29 C30 H30 118.7 . . ?
C31 C30 H30 118.7 . . ?
C32 C31 C30 118.2(12) . . ?
C32 C31 H31 120.9 . . ?
C30 C31 H31 120.9 . . ?
C31 C32 C27 121.1(11) . . ?
C31 C32 H32 119.4 . . ?
C27 C32 H32 119.4 . . ?
C38 C33 C34 118.3(9) . . ?
C38 C33 P1 124.7(8) . . ?
C34 C33 P1 117.0(7) . . ?
C35 C34 C33 118.7(10) . . ?
C35 C34 H34 120.6 . . ?
C33 C34 H34 120.6 . . ?
C36 C35 C34 122.1(11) . . ?
C36 C35 H35 119.0 . . ?
C34 C35 H35 119.0 . . ?
C37 C36 C35 119.4(11) . . ?
C37 C36 H36 120.3 . . ?
C35 C36 H36 120.3 . . ?
C36 C37 C38 119.9(12) . . ?
C36 C37 H37 120.1 . . ?
C38 C37 H37 120.1 . . ?
C33 C38 C37 121.5(11) . . ?
C33 C38 H38 119.2 . . ?
C37 C38 H38 119.2 . . ?
C40 C39 C44 118.5(10) . . ?
C40 C39 P2 119.5(8) . . ?
C44 C39 P2 122.0(9) . . ?
C39 C40 C41 122.1(13) . . ?
C39 C40 H40 118.9 . . ?
C41 C40 H40 118.9 . . ?
C42 C41 C40 117.3(16) . . ?
C42 C41 H41 121.4 . . ?
C40 C41 H41 121.4 . . ?
C43 C42 C41 120.2(15) . . ?
C43 C42 H42 119.9 . . ?
C41 C42 H42 119.9 . . ?
C42 C43 C44 122.3(18) . . ?
C42 C43 H43 118.9 . . ?
C44 C43 H43 118.9 . . ?
C43 C44 C39 119.5(15) . . ?
C43 C44 H44 120.2 . . ?
C39 C44 H44 120.2 . . ?
C46 C45 C50 116.6(11) . . ?
C46 C45 P2 124.3(9) . . ?
C50 C45 P2 118.3(9) . . ?
C47 C46 C45 121.8(13) . . ?
C47 C46 H46 119.1 . . ?
C45 C46 H46 119.1 . . ?
C48 C47 C46 122.8(16) . . ?
C48 C47 H47 118.6 . . ?
C46 C47 H47 118.6 . . ?
C47 C48 C49 119.2(17) . . ?
C47 C48 H48 120.4 . . ?
C49 C48 H48 120.4 . . ?
C48 C49 C50 119.1(17) . . ?
C48 C49 H49 120.4 . . ?
C50 C49 H49 120.4 . . ?
C45 C50 C49 119.6(15) . . ?
C45 C50 H50 120.2 . . ?
C49 C50 H50 120.2 . . ?
C56 C51 C52 118.1(12) . . ?
C56 C51 P2 118.1(10) . . ?
C52 C51 P2 123.8(11) . . ?
C53 C52 C51 119.8(18) . . ?
C53 C52 H52 120.1 . . ?
C51 C52 H52 120.1 . . ?
C54 C53 C52 118(2) . . ?
C54 C53 H53 120.9 . . ?
C52 C53 H53 120.9 . . ?
C55 C54 C53 122.7(18) . . ?
C55 C54 H54 118.7 . . ?
C53 C54 H54 118.7 . . ?
C54 C55 C56 118.2(19) . . ?
C54 C55 H55 120.9 . . ?
C56 C55 H55 120.9 . . ?
C51 C56 C55 122.9(15) . . ?
C51 C56 H56 118.6 . . ?
C55 C56 H56 118.6 . . ?
C62 C57 C58 118.7(8) . . ?
C62 C57 P3 123.4(6) . . ?
C58 C57 P3 117.9(6) . . ?
C59 C58 C57 120.4(9) . . ?
C59 C58 H58 119.8 . . ?
C57 C58 H58 119.8 . . ?
C60 C59 C58 121.6(10) . . ?
C60 C59 H59 119.2 . . ?
C58 C59 H59 119.2 . . ?
C59 C60 C61 118.2(10) . . ?
C59 C60 H60 120.9 . . ?
C61 C60 H60 120.9 . . ?
C60 C61 C62 121.9(10) . . ?
C60 C61 H61 119.0 . . ?
C62 C61 H61 119.0 . . ?
C57 C62 C61 119.1(9) . . ?
C57 C62 H62 120.4 . . ?
C61 C62 H62 120.4 . . ?
C64 C63 C68 117.0(7) . . ?
C64 C63 P3 125.0(6) . . ?
C68 C63 P3 117.9(6) . . ?
C65 C64 C63 122.9(9) . . ?
C65 C64 H64 118.5 . . ?
C63 C64 H64 118.5 . . ?
C66 C65 C64 119.6(9) . . ?
C66 C65 H65 120.2 . . ?
C64 C65 H65 120.2 . . ?
C65 C66 C67 120.6(9) . . ?
C65 C66 H66 119.7 . . ?
C67 C66 H66 119.7 . . ?
C68 C67 C66 118.7(10) . . ?
C68 C67 H67 120.6 . . ?
C66 C67 H67 120.6 . . ?
C67 C68 C63 121.0(9) . . ?
C67 C68 H68 119.5 . . ?
C63 C68 H68 119.5 . . ?
C74 C69 C70 117.5(7) . . ?
C74 C69 P3 118.7(6) . . ?
C70 C69 P3 123.8(6) . . ?
C71 C70 C69 120.6(9) . . ?
C71 C70 H70 119.7 . . ?
C69 C70 H70 119.7 . . ?
C72 C71 C70 120.0(9) . . ?
C72 C71 H71 120.0 . . ?
C70 C71 H71 120.0 . . ?
C73 C72 C71 120.6(9) . . ?
C73 C72 H72 119.7 . . ?
C71 C72 H72 119.7 . . ?
C72 C73 C74 120.0(10) . . ?
C72 C73 H73 120.0 . . ?
C74 C73 H73 120.0 . . ?
C73 C74 C69 121.3(8) . . ?
C73 C74 H74 119.4 . . ?
C69 C74 H74 119.4 . . ?
C80 C75 C76 118.9(8) . . ?
C80 C75 P4 117.9(7) . . ?
C76 C75 P4 123.2(7) . . ?
C77 C76 C75 120.5(9) . . ?
C77 C76 H76 119.7 . . ?
C75 C76 H76 119.7 . . ?
C78 C77 C76 120.3(10) . . ?
C78 C77 H77 119.8 . . ?
C76 C77 H77 119.8 . . ?
C77 C78 C79 120.4(9) . . ?
C77 C78 H78 119.8 . . ?
C79 C78 H78 119.8 . . ?
C80 C79 C78 119.8(10) . . ?
C80 C79 H79 120.1 . . ?
C78 C79 H79 120.1 . . ?
C79 C80 C75 120.1(9) . . ?
C79 C80 H80 120.0 . . ?
C75 C80 H80 120.0 . . ?
C82 C81 C86 117.8(8) . . ?
C82 C81 P4 123.4(7) . . ?
C86 C81 P4 118.8(7) . . ?
C83 C82 C81 121.3(10) . . ?
C83 C82 H82 119.4 . . ?
C81 C82 H82 119.4 . . ?
C82 C83 C84 119.3(10) . . ?
C82 C83 H83 120.4 . . ?
C84 C83 H83 120.4 . . ?
C85 C84 C83 120.3(10) . . ?
C85 C84 H84 119.9 . . ?
C83 C84 H84 119.9 . . ?
C84 C85 C86 120.8(10) . . ?
C84 C85 H85 119.6 . . ?
C86 C85 H85 119.6 . . ?
C85 C86 C81 120.4(9) . . ?
C85 C86 H86 119.8 . . ?
C81 C86 H86 119.8 . . ?
C92 C87 C88 118.0(8) . . ?
C92 C87 P4 123.1(7) . . ?
C88 C87 P4 119.0(6) . . ?
C89 C88 C87 121.0(9) . . ?
C89 C88 H88 119.5 . . ?
C87 C88 H88 119.5 . . ?
C90 C89 C88 120.7(11) . . ?
C90 C89 H89 119.6 . . ?
C88 C89 H89 119.6 . . ?
C89 C90 C91 119.5(10) . . ?
C89 C90 H90 120.3 . . ?
C91 C90 H90 120.3 . . ?
C90 C91 C92 120.4(10) . . ?
C90 C91 H91 119.8 . . ?
C92 C91 H91 119.8 . . ?
C91 C92 C87 120.5(9) . . ?
C91 C92 H92 119.8 . . ?
C87 C92 H92 119.8 . . ?
N7 C93 N6 120.8(7) . . ?
N7 C93 C94 123.7(7) . . ?
N6 C93 C94 115.5(7) . . ?
C95 C94 C93 118.2(8) . . ?
C95 C94 H94 120.9 . . ?
C93 C94 H94 120.9 . . ?
C94 C95 C96 120.2(8) . . ?
C94 C95 H95 119.9 . . ?
C96 C95 H95 119.9 . . ?
C97 C96 C95 117.7(7) . . ?
C97 C96 C100 118.5(7) . . ?
C95 C96 C100 123.8(7) . . ?
N8 C97 N7 114.0(6) . . ?
N8 C97 C96 123.0(6) . . ?
N7 C97 C96 123.0(6) . . ?
N8 C98 C99 122.8(7) . . ?
N8 C98 C101 115.7(6) . . ?
C99 C98 C101 121.4(6) . . ?
C100 C99 C98 120.6(7) . . ?
C100 C99 H99 119.7 . . ?
C98 C99 H99 119.7 . . ?
C99 C100 C96 117.4(7) . . ?
C99 C100 C110 122.0(8) . . ?
C96 C100 C110 120.5(7) . . ?
C102 C101 C98 124.9(7) . . ?
C102 C101 H101 117.6 . . ?
C98 C101 H101 117.6 . . ?
C101 C102 C103 126.2(7) . . ?
C101 C102 H102 116.9 . . ?
C103 C102 H102 116.9 . . ?
N9 C103 C104 121.8(7) . . ?
N9 C103 C102 116.0(6) . . ?
C104 C103 C102 122.0(7) . . ?
C105 C104 C103 120.4(8) . . ?
C105 C104 H104 119.8 . . ?
C103 C104 H104 119.8 . . ?
C104 C105 C106 118.1(9) . . ?
C104 C105 H105 121.0 . . ?
C106 C105 H105 121.0 . . ?
C107 C106 C105 118.8(9) . . ?
C107 C106 H106 120.6 . . ?
C105 C106 H106 120.6 . . ?
N9 C107 C106 123.5(8) . . ?
N9 C107 N10 119.4(8) . . ?
C106 C107 N10 116.6(8) . . ?
O3 C108 N6 123.4(7) . . ?
O3 C108 C109 121.0(8) . . ?
N6 C108 C109 115.6(8) . . ?
C108 C109 H10A 109.5 . . ?
C108 C109 H10B 109.5 . . ?
H10A C109 H10B 109.5 . . ?
C108 C109 H10C 109.5 . . ?
H10A C109 H10C 109.5 . . ?
H10B C109 H10C 109.5 . . ?
C100 C110 H11A 109.5 . . ?
C100 C110 H11B 109.5 . . ?
H11A C110 H11B 109.5 . . ?
C100 C110 H11C 109.5 . . ?
H11A C110 H11C 109.5 . . ?
H11B C110 H11C 109.5 . . ?
O4 C111 N10 125.0(9) . . ?
O4 C111 C112 120.7(11) . . ?
N10 C111 C112 114.3(11) . . ?
C111 C112 H11D 109.5 . . ?
C111 C112 H11E 109.5 . . ?
H11D C112 H11E 109.5 . . ?
C111 C112 H11F 109.5 . . ?
H11D C112 H11F 109.5 . . ?
H11E C112 H11F 109.5 . . ?
C118 C113 C114 116.8(10) . . ?
C118 C113 P5 124.4(8) . . ?
C114 C113 P5 118.7(7) . . ?
C115 C114 C113 120.9(11) . . ?
C115 C114 H114 119.6 . . ?
C113 C114 H114 119.6 . . ?
C114 C115 C116 119.0(12) . . ?
C114 C115 H115 120.5 . . ?
C116 C115 H115 120.5 . . ?
C117 C116 C115 121.8(12) . . ?
C117 C116 H116 119.1 . . ?
C115 C116 H116 119.1 . . ?
C116 C117 C118 117.3(12) . . ?
C116 C117 H117 121.4 . . ?
C118 C117 H117 121.4 . . ?
C117 C118 C113 124.1(12) . . ?
C117 C118 H118 117.9 . . ?
C113 C118 H118 117.9 . . ?
C120 C119 C124 118.3(9) . . ?
C120 C119 P5 116.7(7) . . ?
C124 C119 P5 125.0(7) . . ?
C119 C120 C121 120.6(12) . . ?
C119 C120 H120 119.7 . . ?
C121 C120 H120 119.7 . . ?
C122 C121 C120 121.1(12) . . ?
C122 C121 H121 119.5 . . ?
C120 C121 H121 119.5 . . ?
C123 C122 C121 118.3(11) . . ?
C123 C122 H122 120.8 . . ?
C121 C122 H122 120.8 . . ?
C122 C123 C124 121.3(12) . . ?
C122 C123 H123 119.4 . . ?
C124 C123 H123 119.4 . . ?
C119 C124 C123 120.3(10) . . ?
C119 C124 H124 119.9 . . ?
C123 C124 H124 119.9 . . ?
C130 C125 C126 116.7(8) . . ?
C130 C125 P5 119.8(7) . . ?
C126 C125 P5 123.0(7) . . ?
C127 C126 C125 121.6(10) . . ?
C127 C126 H126 119.2 . . ?
C125 C126 H126 119.2 . . ?
C128 C127 C126 120.3(11) . . ?
C128 C127 H127 119.8 . . ?
C126 C127 H127 119.8 . . ?
C127 C128 C129 121.4(10) . . ?
C127 C128 H128 119.3 . . ?
C129 C128 H128 119.3 . . ?
C128 C129 C130 118.1(11) . . ?
C128 C129 H129 120.9 . . ?
C130 C129 H129 120.9 . . ?
C125 C130 C129 121.8(9) . . ?
C125 C130 H130 119.1 . . ?
C129 C130 H130 119.1 . . ?
C136 C131 C132 117.8(9) . . ?
C136 C131 P6 125.7(8) . . ?
C132 C131 P6 116.5(7) . . ?
C133 C132 C131 120.9(12) . . ?
C133 C132 H132 119.6 . . ?
C131 C132 H132 119.6 . . ?
C134 C133 C132 121.3(14) . . ?
C134 C133 H133 119.3 . . ?
C132 C133 H133 119.3 . . ?
C133 C134 C135 117.9(13) . . ?
C133 C134 H134 121.0 . . ?
C135 C134 H134 121.0 . . ?
C136 C135 C134 120.5(12) . . ?
C136 C135 H135 119.7 . . ?
C134 C135 H135 119.7 . . ?
C131 C136 C135 121.2(11) . . ?
C131 C136 H136 119.4 . . ?
C135 C136 H136 119.4 . . ?
C138 C137 C142 117.9(8) . . ?
C138 C137 P6 118.4(7) . . ?
C142 C137 P6 123.6(7) . . ?
C137 C138 C139 121.9(9) . . ?
C137 C138 H138 119.0 . . ?
C139 C138 H138 119.0 . . ?
C140 C139 C138 120.1(10) . . ?
C140 C139 H139 119.9 . . ?
C138 C139 H139 119.9 . . ?
C139 C140 C141 119.6(10) . . ?
C139 C140 H140 120.2 . . ?
C141 C140 H140 120.2 . . ?
C140 C141 C142 120.6(11) . . ?
C140 C141 H141 119.7 . . ?
C142 C141 H141 119.7 . . ?
C137 C142 C141 119.8(10) . . ?
C137 C142 H142 120.1 . . ?
C141 C142 H142 120.1 . . ?
C144 C143 C148 117.0(8) . . ?
C144 C143 P6 123.4(7) . . ?
C148 C143 P6 119.5(6) . . ?
C145 C144 C143 121.7(10) . . ?
C145 C144 H144 119.1 . . ?
C143 C144 H144 119.1 . . ?
C146 C145 C144 120.1(11) . . ?
C146 C145 H145 119.9 . . ?
C144 C145 H145 119.9 . . ?
C145 C146 C147 121.2(10) . . ?
C145 C146 H146 119.4 . . ?
C147 C146 H146 119.4 . . ?
C146 C147 C148 118.8(11) . . ?
C146 C147 H147 120.6 . . ?
C148 C147 H147 120.6 . . ?
C147 C148 C143 121.2(10) . . ?
C147 C148 H148 119.4 . . ?
C143 C148 H148 119.4 . . ?
C150 C149 C154 118.4(8) . . ?
C150 C149 P7 122.8(7) . . ?
C154 C149 P7 118.8(7) . . ?
C149 C150 C151 118.8(10) . . ?
C149 C150 H150 120.6 . . ?
C151 C150 H150 120.6 . . ?
C152 C151 C150 120.7(12) . . ?
C152 C151 H151 119.7 . . ?
C150 C151 H151 119.7 . . ?
C151 C152 C153 120.2(12) . . ?
C151 C152 H152 119.9 . . ?
C153 C152 H152 119.9 . . ?
C154 C153 C152 120.1(11) . . ?
C154 C153 H153 119.9 . . ?
C152 C153 H153 119.9 . . ?
C153 C154 C149 121.8(10) . . ?
C153 C154 H154 119.1 . . ?
C149 C154 H154 119.1 . . ?
C156 C155 C160 117.6(8) . . ?
C156 C155 P7 122.8(6) . . ?
C160 C155 P7 119.6(6) . . ?
C155 C156 C157 119.9(9) . . ?
C155 C156 H156 120.0 . . ?
C157 C156 H156 120.0 . . ?
C158 C157 C156 121.0(9) . . ?
C158 C157 H157 119.5 . . ?
C156 C157 H157 119.5 . . ?
C157 C158 C159 119.9(10) . . ?
C157 C158 H158 120.1 . . ?
C159 C158 H158 120.1 . . ?
C160 C159 C158 119.7(10) . . ?
C160 C159 H159 120.2 . . ?
C158 C159 H159 120.2 . . ?
C159 C160 C155 121.8(9) . . ?
C159 C160 H160 119.1 . . ?
C155 C160 H160 119.1 . . ?
C166 C161 C162 119.3(7) . . ?
C166 C161 P7 122.4(6) . . ?
C162 C161 P7 118.2(6) . . ?
C163 C162 C161 120.5(9) . . ?
C163 C162 H162 119.7 . . ?
C161 C162 H162 119.7 . . ?
C162 C163 C164 120.0(9) . . ?
C162 C163 H163 120.0 . . ?
C164 C163 H163 120.0 . . ?
C165 C164 C163 120.3(9) . . ?
C165 C164 H164 119.8 . . ?
C163 C164 H164 119.8 . . ?
C164 C165 C166 119.4(8) . . ?
C164 C165 H165 120.3 . . ?
C166 C165 H165 120.3 . . ?
C161 C166 C165 120.2(8) . . ?
C161 C166 H166 119.9 . . ?
C165 C166 H166 119.9 . . ?
C172 C167 C168 120.0(8) . . ?
C172 C167 P8 117.4(6) . . ?
C168 C167 P8 122.6(7) . . ?
C167 C168 C169 118.6(9) . . ?
C167 C168 H168 120.7 . . ?
C169 C168 H168 120.7 . . ?
C170 C169 C168 120.8(10) . . ?
C170 C169 H169 119.6 . . ?
C168 C169 H169 119.6 . . ?
C171 C170 C169 118.7(10) . . ?
C171 C170 H170 120.7 . . ?
C169 C170 H170 120.7 . . ?
C170 C171 C172 121.0(9) . . ?
C170 C171 H171 119.5 . . ?
C172 C171 H171 119.5 . . ?
C167 C172 C171 120.7(9) . . ?
C167 C172 H172 119.6 . . ?
C171 C172 H172 119.6 . . ?
C174 C173 C178 118.5(8) . . ?
C174 C173 P8 123.7(7) . . ?
C178 C173 P8 117.7(7) . . ?
C175 C174 C173 122.0(10) . . ?
C175 C174 H174 119.0 . . ?
C173 C174 H174 119.0 . . ?
C176 C175 C174 119.8(10) . . ?
C176 C175 H175 120.1 . . ?
C174 C175 H175 120.1 . . ?
C175 C176 C177 122.3(10) . . ?
C175 C176 H176 118.9 . . ?
C177 C176 H176 118.9 . . ?
C178 C177 C176 117.5(11) . . ?
C178 C177 H177 121.3 . . ?
C176 C177 H177 121.3 . . ?
C177 C178 C173 119.9(10) . . ?
C177 C178 H178 120.1 . . ?
C173 C178 H178 120.1 . . ?
C180 C179 C184 119.0(9) . . ?
C180 C179 P8 118.5(8) . . ?
C184 C179 P8 122.5(7) . . ?
C179 C180 C181 122.4(11) . . ?
C179 C180 H180 118.8 . . ?
C181 C180 H180 118.8 . . ?
C182 C181 C180 117.5(11) . . ?
C182 C181 H181 121.2 . . ?
C180 C181 H181 121.2 . . ?
C183 C182 C181 122.0(11) . . ?
C183 C182 H182 119.0 . . ?
C181 C182 H182 119.0 . . ?
C182 C183 C184 119.6(11) . . ?
C182 C183 H183 120.2 . . ?
C184 C183 H183 120.2 . . ?
C179 C184 C183 119.4(10) . . ?
C179 C184 H184 120.3 . . ?
C183 C184 H184 120.3 . . ?
F3 B1 F4 109.2(9) . . ?
F3 B1 F2 112.8(10) . . ?
F4 B1 F2 105.9(9) . . ?
F3 B1 F1 112.9(10) . . ?
F4 B1 F1 109.0(10) . . ?
F2 B1 F1 106.7(9) . . ?
F6 B2 F7 113.9(9) . . ?
F6 B2 F5 109.3(8) . . ?
F7 B2 F5 111.3(9) . . ?
F6 B2 F8 110.8(9) . . ?
F7 B2 F8 106.0(8) . . ?
F5 B2 F8 105.3(8) . . ?
F11 B3 F10 109.4(8) . . ?
F11 B3 F12 112.5(9) . . ?
F10 B3 F12 108.9(8) . . ?
F11 B3 F9 110.2(10) . . ?
F10 B3 F9 108.8(9) . . ?
F12 B3 F9 107.1(8) . . ?
F14 B4 F16 109.8(9) . . ?
F14 B4 F15 107.4(9) . . ?
F16 B4 F15 112.1(8) . . ?
F14 B4 F13 110.3(9) . . ?
F16 B4 F13 107.3(8) . . ?
F15 B4 F13 110.0(8) . . ?
Cl1 C185 Cl2 114.1(7) . . ?
Cl1 C185 H18D 108.7 . . ?
Cl2 C185 H18D 108.7 . . ?
Cl1 C185 H18E 108.7 . . ?
Cl2 C185 H18E 108.7 . . ?
H18D C185 H18E 107.6 . . ?
Cl4 C186 Cl3 109.6(7) . . ?
Cl4 C186 H18F 109.8 . . ?
Cl3 C186 H18F 109.8 . . ?
Cl4 C186 H18G 109.8 . . ?
Cl3 C186 H18G 109.8 . . ?
H18F C186 H18G 108.2 . . ?
Cl5 C187 Cl6 109.9(7) . . ?
Cl5 C187 H18H 109.7 . . ?
Cl6 C187 H18H 109.7 . . ?
Cl5 C187 H18I 109.7 . . ?
Cl6 C187 H18I 109.7 . . ?
H18H C187 H18I 108.2 . . ?
Cl7 C188 Cl8 108.4(9) . . ?
Cl7 C188 H18J 110.0 . . ?
Cl8 C188 H18J 110.0 . . ?
Cl7 C188 H18K 110.0 . . ?
Cl8 C188 H18K 110.0 . . ?
H18J C188 H18K 108.4 . . ?
Cl10 C189 Cl9 109.5(9) . . ?
Cl10 C189 H18L 109.8 . . ?
Cl9 C189 H18L 109.8 . . ?
Cl10 C189 H18M 109.8 . . ?
Cl9 C189 H18M 109.8 . . ?
H18L C189 H18M 108.2 . . ?
C190 Cl11 C190 179.997(2) 2_666 . ?
Cl12 C190 Cl11 111.0(9) . . ?
Cl12 C190 H19A 109.4 . . ?
Cl11 C190 H19A 109.4 . . ?
Cl12 C190 H19B 109.4 . . ?
Cl11 C190 H19B 109.4 . . ?
H19A C190 H19B 108.0 . . ?
C201 O5 C202 112.7(11) . . ?
C201 C200 H20D 109.5 . . ?
C201 C200 H20E 109.5 . . ?
H20D C200 H20E 109.5 . . ?
C201 C200 H20F 109.5 . . ?
H20D C200 H20F 109.5 . . ?
H20E C200 H20F 109.5 . . ?
O5 C201 C200 110.6(11) . . ?
O5 C201 H20G 109.5 . . ?
C200 C201 H20G 109.5 . . ?
O5 C201 H20H 109.5 . . ?
C200 C201 H20H 109.5 . . ?
H20G C201 H20H 108.1 . . ?
O5 C202 C203 109.8(10) . . ?
O5 C202 H20I 109.7 . . ?
C203 C202 H20I 109.7 . . ?
O5 C202 H20J 109.7 . . ?
C203 C202 H20J 109.7 . . ?
H20I C202 H20J 108.2 . . ?
C202 C203 H20K 109.5 . . ?
C202 C203 H20L 109.5 . . ?
H20K C203 H20L 109.5 . . ?
C202 C203 H20M 109.5 . . ?
H20K C203 H20M 109.5 . . ?
H20L C203 H20M 109.5 . . ?
Cl13 C191 Cl14 111.7(10) . . ?
Cl13 C191 H19C 109.3 . . ?
Cl14 C191 H19C 109.3 . . ?
Cl13 C191 H19D 109.3 . . ?
Cl14 C191 H19D 109.3 . . ?
H19C C191 H19D 107.9 . . ?

loop_
_geom_bond_atom_site_label_1
_geom_bond_atom_site_label_2
_geom_bond_distance
_geom_bond_site_symmetry_2
_geom_bond_publ_flag
Cu1 N2 2.065(7) . ?
Cu1 O1 2.227(6) . ?
Cu1 P1 2.259(3) . ?
Cu1 P2 2.271(2) . ?
Cu2 O2 2.117(6) . ?
Cu2 N4 2.130(6) . ?
Cu2 P4 2.258(2) . ?
Cu2 P3 2.295(2) . ?
Cu3 N7 2.083(6) . ?
Cu3 P6 2.251(2) . ?
Cu3 P5 2.266(2) . ?
Cu3 O3 2.273(6) . ?
Cu4 N9 2.118(6) . ?
Cu4 O4 2.128(6) . ?
Cu4 P7 2.272(2) . ?
Cu4 P8 2.287(2) . ?
P1 C33 1.822(9) . ?
P1 C27 1.822(8) . ?
P1 C21 1.833(9) . ?
P2 C45 1.801(10) . ?
P2 C51 1.810(11) . ?
P2 C39 1.821(10) . ?
P3 C63 1.822(8) . ?
P3 C57 1.824(8) . ?
P3 C69 1.833(8) . ?
P4 C81 1.826(8) . ?
P4 C87 1.828(8) . ?
P4 C75 1.837(8) . ?
P5 C125 1.811(8) . ?
P5 C119 1.817(8) . ?
P5 C113 1.828(9) . ?
P6 C137 1.816(8) . ?
P6 C143 1.818(8) . ?
P6 C131 1.861(8) . ?
P7 C155 1.832(8) . ?
P7 C161 1.837(7) . ?
P7 C149 1.841(8) . ?
P8 C179 1.828(8) . ?
P8 C173 1.831(8) . ?
P8 C167 1.834(8) . ?
N1 C16 1.342(11) . ?
N1 C1 1.426(11) . ?
N1 H1A 0.8600 . ?
N2 C1 1.337(10) . ?
N2 C5 1.371(9) . ?
N3 C6 1.331(9) . ?
N3 C5 1.355(9) . ?
N4 C15 1.325(10) . ?
N4 C11 1.366(9) . ?
N5 C19 1.342(12) . ?
N5 C15 1.403(11) . ?
N5 H5A 0.8600 . ?
N6 C108 1.347(10) . ?
N6 C93 1.404(10) . ?
N6 H6A 0.8600 . ?
N7 C93 1.316(9) . ?
N7 C97 1.369(8) . ?
N8 C98 1.323(8) . ?
N8 C97 1.368(8) . ?
N9 C107 1.355(10) . ?
N9 C103 1.356(9) . ?
N10 C111 1.361(13) . ?
N10 C107 1.403(11) . ?
N10 H10D 0.8600 . ?
O1 C16 1.202(10) . ?
O2 C19 1.216(11) . ?
O3 C108 1.218(9) . ?
O4 C111 1.195(12) . ?
C1 C2 1.431(13) . ?
C2 C3 1.325(14) . ?
C2 H2 0.9300 . ?
C3 C4 1.410(13) . ?
C3 H3 0.9300 . ?
C4 C5 1.427(11) . ?
C4 C8 1.430(12) . ?
C6 C7 1.392(11) . ?
C6 C9 1.471(11) . ?
C7 C8 1.362(12) . ?
C7 H7 0.9300 . ?
C8 C18 1.489(13) . ?
C9 C10 1.310(10) . ?
C9 H9 0.9300 . ?
C10 C11 1.468(11) . ?
C10 H10 0.9300 . ?
C11 C12 1.401(11) . ?
C12 C13 1.373(13) . ?
C12 H12 0.9300 . ?
C13 C14 1.396(13) . ?
C13 H13 0.9300 . ?
C14 C15 1.385(12) . ?
C14 H14 0.9300 . ?
C16 C17 1.485(12) . ?
C17 H17A 0.9600 . ?
C17 H17B 0.9600 . ?
C17 H17C 0.9600 . ?
C18 H18A 0.9600 . ?
C18 H18B 0.9600 . ?
C18 H18C 0.9600 . ?
C19 C20 1.504(13) . ?
C20 H20A 0.9600 . ?
C20 H20B 0.9600 . ?
C20 H20C 0.9600 . ?
C21 C22 1.367(13) . ?
C21 C26 1.386(13) . ?
C22 C23 1.418(15) . ?
C22 H22 0.9300 . ?
C23 C24 1.356(17) . ?
C23 H23 0.9300 . ?
C24 C25 1.410(18) . ?
C24 H24 0.9300 . ?
C25 C26 1.378(16) . ?
C25 H25 0.9300 . ?
C26 H26 0.9300 . ?
C27 C28 1.376(12) . ?
C27 C32 1.383(12) . ?
C28 C29 1.428(14) . ?
C28 H28 0.9300 . ?
C29 C30 1.309(16) . ?
C29 H29 0.9300 . ?
C30 C31 1.386(17) . ?
C30 H30 0.9300 . ?
C31 C32 1.383(14) . ?
C31 H31 0.9300 . ?
C32 H32 0.9300 . ?
C33 C38 1.375(13) . ?
C33 C34 1.401(12) . ?
C34 C35 1.390(14) . ?
C34 H34 0.9300 . ?
C35 C36 1.361(16) . ?
C35 H35 0.9300 . ?
C36 C37 1.360(17) . ?
C36 H36 0.9300 . ?
C37 C38 1.391(15) . ?
C37 H37 0.9300 . ?
C38 H38 0.9300 . ?
C39 C40 1.348(14) . ?
C39 C44 1.390(13) . ?
C40 C41 1.397(15) . ?
C40 H40 0.9300 . ?
C41 C42 1.40(2) . ?
C41 H41 0.9300 . ?
C42 C43 1.32(3) . ?
C42 H42 0.9300 . ?
C43 C44 1.362(19) . ?
C43 H43 0.9300 . ?
C44 H44 0.9300 . ?
C45 C46 1.382(14) . ?
C45 C50 1.392(16) . ?
C46 C47 1.369(16) . ?
C46 H46 0.9300 . ?
C47 C48 1.29(2) . ?
C47 H47 0.9300 . ?
C48 C49 1.41(2) . ?
C48 H48 0.9300 . ?
C49 C50 1.42(2) . ?
C49 H49 0.9300 . ?
C50 H50 0.9300 . ?
C51 C56 1.347(15) . ?
C51 C52 1.416(17) . ?
C52 C53 1.40(2) . ?
C52 H52 0.9300 . ?
C53 C54 1.40(3) . ?
C53 H53 0.9300 . ?
C54 C55 1.33(3) . ?
C54 H54 0.9300 . ?
C55 C56 1.410(18) . ?
C55 H55 0.9300 . ?
C56 H56 0.9300 . ?
C57 C62 1.377(11) . ?
C57 C58 1.409(11) . ?
C58 C59 1.384(13) . ?
C58 H58 0.9300 . ?
C59 C60 1.359(15) . ?
C59 H59 0.9300 . ?
C60 C61 1.384(15) . ?
C60 H60 0.9300 . ?
C61 C62 1.407(13) . ?
C61 H61 0.9300 . ?
C62 H62 0.9300 . ?
C63 C64 1.365(11) . ?
C63 C68 1.398(11) . ?
C64 C65 1.365(12) . ?
C64 H64 0.9300 . ?
C65 C66 1.343(14) . ?
C65 H65 0.9300 . ?
C66 C67 1.395(14) . ?
C66 H66 0.9300 . ?
C67 C68 1.381(12) . ?
C67 H67 0.9300 . ?
C68 H68 0.9300 . ?
C69 C74 1.376(11) . ?
C69 C70 1.383(10) . ?
C70 C71 1.368(12) . ?
C70 H70 0.9300 . ?
C71 C72 1.350(14) . ?
C71 H71 0.9300 . ?
C72 C73 1.346(13) . ?
C72 H72 0.9300 . ?
C73 C74 1.360(11) . ?
C73 H73 0.9300 . ?
C74 H74 0.9300 . ?
C75 C80 1.399(11) . ?
C75 C76 1.401(11) . ?
C76 C77 1.377(12) . ?
C76 H76 0.9300 . ?
C77 C78 1.369(15) . ?
C77 H77 0.9300 . ?
C78 C79 1.396(15) . ?
C78 H78 0.9300 . ?
C79 C80 1.386(12) . ?
C79 H79 0.9300 . ?
C80 H80 0.9300 . ?
C81 C82 1.386(11) . ?
C81 C86 1.405(11) . ?
C82 C83 1.381(13) . ?
C82 H82 0.9300 . ?
C83 C84 1.399(15) . ?
C83 H83 0.9300 . ?
C84 C85 1.345(14) . ?
C84 H84 0.9300 . ?
C85 C86 1.385(12) . ?
C85 H85 0.9300 . ?
C86 H86 0.9300 . ?
C87 C92 1.380(11) . ?
C87 C88 1.382(12) . ?
C88 C89 1.372(13) . ?
C88 H88 0.9300 . ?
C89 C90 1.348(15) . ?
C89 H89 0.9300 . ?
C90 C91 1.376(15) . ?
C90 H90 0.9300 . ?
C91 C92 1.376(12) . ?
C91 H91 0.9300 . ?
C92 H92 0.9300 . ?
C93 C94 1.422(11) . ?
C94 C95 1.353(11) . ?
C94 H94 0.9300 . ?
C95 C96 1.398(11) . ?
C95 H95 0.9300 . ?
C96 C97 1.395(10) . ?
C96 C100 1.420(10) . ?
C98 C99 1.404(10) . ?
C98 C101 1.465(10) . ?
C99 C100 1.370(11) . ?
C99 H99 0.9300 . ?
C100 C110 1.514(11) . ?
C101 C102 1.334(9) . ?
C101 H101 0.9300 . ?
C102 C103 1.473(10) . ?
C102 H102 0.9300 . ?
C103 C104 1.390(11) . ?
C104 C105 1.376(13) . ?
C104 H104 0.9300 . ?
C105 C106 1.391(13) . ?
C105 H105 0.9300 . ?
C106 C107 1.380(13) . ?
C106 H106 0.9300 . ?
C108 C109 1.500(11) . ?
C109 H10A 0.9600 . ?
C109 H10B 0.9600 . ?
C109 H10C 0.9600 . ?
C110 H11A 0.9600 . ?
C110 H11B 0.9600 . ?
C110 H11C 0.9600 . ?
C111 C112 1.513(15) . ?
C112 H11D 0.9600 . ?
C112 H11E 0.9600 . ?
C112 H11F 0.9600 . ?
C113 C118 1.362(13) . ?
C113 C114 1.372(13) . ?
C114 C115 1.366(15) . ?
C114 H114 0.9300 . ?
C115 C116 1.376(18) . ?
C115 H115 0.9300 . ?
C116 C117 1.341(18) . ?
C116 H116 0.9300 . ?
C117 C118 1.360(16) . ?
C117 H117 0.9300 . ?
C118 H118 0.9300 . ?
C119 C120 1.358(13) . ?
C119 C124 1.369(12) . ?
C120 C121 1.389(16) . ?
C120 H120 0.9300 . ?
C121 C122 1.379(18) . ?
C121 H121 0.9300 . ?
C122 C123 1.329(16) . ?
C122 H122 0.9300 . ?
C123 C124 1.411(14) . ?
C123 H123 0.9300 . ?
C124 H124 0.9300 . ?
C125 C130 1.370(12) . ?
C125 C126 1.390(12) . ?
C126 C127 1.379(13) . ?
C126 H126 0.9300 . ?
C127 C128 1.341(15) . ?
C127 H127 0.9300 . ?
C128 C129 1.359(15) . ?
C128 H128 0.9300 . ?
C129 C130 1.423(13) . ?
C129 H129 0.9300 . ?
C130 H130 0.9300 . ?
C131 C136 1.340(12) . ?
C131 C132 1.395(13) . ?
C132 C133 1.379(16) . ?
C132 H132 0.9300 . ?
C133 C134 1.322(19) . ?
C133 H133 0.9300 . ?
C134 C135 1.409(19) . ?
C134 H134 0.9300 . ?
C135 C136 1.373(15) . ?
C135 H135 0.9300 . ?
C136 H136 0.9300 . ?
C137 C138 1.382(12) . ?
C137 C142 1.407(12) . ?
C138 C139 1.390(13) . ?
C138 H138 0.9300 . ?
C139 C140 1.376(15) . ?
C139 H139 0.9300 . ?
C140 C141 1.381(17) . ?
C140 H140 0.9300 . ?
C141 C142 1.410(14) . ?
C141 H141 0.9300 . ?
C142 H142 0.9300 . ?
C143 C144 1.393(11) . ?
C143 C148 1.396(12) . ?
C144 C145 1.368(14) . ?
C144 H144 0.9300 . ?
C145 C146 1.343(16) . ?
C145 H145 0.9300 . ?
C146 C147 1.384(16) . ?
C146 H146 0.9300 . ?
C147 C148 1.385(13) . ?
C147 H147 0.9300 . ?
C148 H148 0.9300 . ?
C149 C150 1.375(11) . ?
C149 C154 1.391(12) . ?
C150 C151 1.423(13) . ?
C150 H150 0.9300 . ?
C151 C152 1.342(18) . ?
C151 H151 0.9300 . ?
C152 C153 1.370(17) . ?
C152 H152 0.9300 . ?
C153 C154 1.349(13) . ?
C153 H153 0.9300 . ?
C154 H154 0.9300 . ?
C155 C156 1.384(11) . ?
C155 C160 1.384(11) . ?
C156 C157 1.385(12) . ?
C156 H156 0.9300 . ?
C157 C158 1.350(14) . ?
C157 H157 0.9300 . ?
C158 C159 1.369(15) . ?
C158 H158 0.9300 . ?
C159 C160 1.365(12) . ?
C159 H159 0.9300 . ?
C160 H160 0.9300 . ?
C161 C166 1.373(10) . ?
C161 C162 1.385(11) . ?
C162 C163 1.372(12) . ?
C162 H162 0.9300 . ?
C163 C164 1.379(14) . ?
C163 H163 0.9300 . ?
C164 C165 1.368(12) . ?
C164 H164 0.9300 . ?
C165 C166 1.403(11) . ?
C165 H165 0.9300 . ?
C166 H166 0.9300 . ?
C167 C172 1.367(11) . ?
C167 C168 1.371(11) . ?
C168 C169 1.426(14) . ?
C168 H168 0.9300 . ?
C169 C170 1.376(14) . ?
C169 H169 0.9300 . ?
C170 C171 1.362(14) . ?
C170 H170 0.9300 . ?
C171 C172 1.388(13) . ?
C171 H171 0.9300 . ?
C172 H172 0.9300 . ?
C173 C174 1.367(11) . ?
C173 C178 1.398(13) . ?
C174 C175 1.356(13) . ?
C174 H174 0.9300 . ?
C175 C176 1.325(15) . ?
C175 H175 0.9300 . ?
C176 C177 1.402(16) . ?
C176 H176 0.9300 . ?
C177 C178 1.395(13) . ?
C177 H177 0.9300 . ?
C178 H178 0.9300 . ?
C179 C180 1.379(12) . ?
C179 C184 1.380(12) . ?
C180 C181 1.394(14) . ?
C180 H180 0.9300 . ?
C181 C182 1.374(17) . ?
C181 H181 0.9300 . ?
C182 C183 1.367(17) . ?
C182 H182 0.9300 . ?
C183 C184 1.417(13) . ?
C183 H183 0.9300 . ?
C184 H184 0.9300 . ?
B1 F3 1.330(9) . ?
B1 F4 1.336(9) . ?
B1 F2 1.342(9) . ?
B1 F1 1.351(9) . ?
B2 F6 1.316(8) . ?
B2 F7 1.323(8) . ?
B2 F5 1.335(8) . ?
B2 F8 1.341(9) . ?
B3 F11 1.315(9) . ?
B3 F10 1.341(8) . ?
B3 F12 1.352(8) . ?
B3 F9 1.361(9) . ?
B4 F14 1.323(9) . ?
B4 F16 1.327(8) . ?
B4 F15 1.334(8) . ?
B4 F13 1.340(8) . ?
C185 Cl1 1.670(9) . ?
C185 Cl2 1.710(9) . ?
C185 H18D 0.9700 . ?
C185 H18E 0.9700 . ?
C186 Cl4 1.691(9) . ?
C186 Cl3 1.722(10) . ?
C186 H18F 0.9700 . ?
C186 H18G 0.9700 . ?
C187 Cl5 1.690(9) . ?
C187 Cl6 1.744(9) . ?
C187 H18H 0.9700 . ?
C187 H18I 0.9700 . ?
C188 Cl7 1.706(10) . ?
C188 Cl8 1.714(10) . ?
C188 H18J 0.9700 . ?
C188 H18K 0.9700 . ?
C189 Cl10 1.711(10) . ?
C189 Cl9 1.715(10) . ?
C189 H18L 0.9700 . ?
C189 H18M 0.9700 . ?
Cl11 C190 1.708(10) 2_666 ?
Cl11 C190 1.708(10) . ?
Cl12 C190 1.696(10) . ?
C190 H19A 0.9700 . ?
C190 H19B 0.9700 . ?
O5 C201 1.440(10) . ?
O5 C202 1.447(10) . ?
C200 C201 1.542(10) . ?
C200 H20D 0.9600 . ?
C200 H20E 0.9600 . ?
C200 H20F 0.9600 . ?
C201 H20G 0.9700 . ?
C201 H20H 0.9700 . ?
C202 C203 1.539(10) . ?
C202 H20I 0.9700 . ?
C202 H20J 0.9700 . ?
C203 H20K 0.9600 . ?
C203 H20L 0.9600 . ?
C203 H20M 0.9600 . ?
Cl13 C191 1.692(10) . ?
Cl14 C191 1.701(10) . ?
C191 H19C 0.9700 . ?
C191 H19D 0.9700 . ?

loop_
_geom_torsion_atom_site_label_1
_geom_torsion_atom_site_label_2
_geom_torsion_atom_site_label_3
_geom_torsion_atom_site_label_4
_geom_torsion
_geom_torsion_site_symmetry_1
_geom_torsion_site_symmetry_2
_geom_torsion_site_symmetry_3
_geom_torsion_site_symmetry_4
_geom_torsion_publ_flag
N2 Cu1 P1 C33 43.3(4) . . . . ?
O1 Cu1 P1 C33 -43.6(4) . . . . ?
P2 Cu1 P1 C33 -152.9(3) . . . . ?
N2 Cu1 P1 C27 -80.9(4) . . . . ?
O1 Cu1 P1 C27 -167.8(4) . . . . ?
P2 Cu1 P1 C27 83.0(3) . . . . ?
N2 Cu1 P1 C21 159.0(4) . . . . ?
O1 Cu1 P1 C21 72.2(4) . . . . ?
P2 Cu1 P1 C21 -37.1(3) . . . . ?
N2 Cu1 P2 C45 9.1(4) . . . . ?
O1 Cu1 P2 C45 97.7(4) . . . . ?
P1 Cu1 P2 C45 -155.4(4) . . . . ?
N2 Cu1 P2 C51 -111.3(5) . . . . ?
O1 Cu1 P2 C51 -22.6(5) . . . . ?
P1 Cu1 P2 C51 84.3(5) . . . . ?
N2 Cu1 P2 C39 127.9(4) . . . . ?
O1 Cu1 P2 C39 -143.5(4) . . . . ?
P1 Cu1 P2 C39 -36.6(3) . . . . ?
O2 Cu2 P3 C63 -74.0(3) . . . . ?
N4 Cu2 P3 C63 17.8(3) . . . . ?
P4 Cu2 P3 C63 172.9(3) . . . . ?
O2 Cu2 P3 C57 163.1(3) . . . . ?
N4 Cu2 P3 C57 -105.1(4) . . . . ?
P4 Cu2 P3 C57 50.0(3) . . . . ?
O2 Cu2 P3 C69 42.5(3) . . . . ?
N4 Cu2 P3 C69 134.3(3) . . . . ?
P4 Cu2 P3 C69 -70.6(3) . . . . ?
O2 Cu2 P4 C81 -111.8(4) . . . . ?
N4 Cu2 P4 C81 151.9(4) . . . . ?
P3 Cu2 P4 C81 -0.7(3) . . . . ?
O2 Cu2 P4 C87 7.7(3) . . . . ?
N4 Cu2 P4 C87 -88.5(3) . . . . ?
P3 Cu2 P4 C87 118.8(3) . . . . ?
O2 Cu2 P4 C75 127.3(3) . . . . ?
N4 Cu2 P4 C75 31.1(4) . . . . ?
P3 Cu2 P4 C75 -121.5(3) . . . . ?
N7 Cu3 P5 C125 100.0(4) . . . . ?
P6 Cu3 P5 C125 -61.4(3) . . . . ?
O3 Cu3 P5 C125 -173.5(4) . . . . ?
N7 Cu3 P5 C119 -21.7(4) . . . . ?
P6 Cu3 P5 C119 176.9(3) . . . . ?
O3 Cu3 P5 C119 64.8(4) . . . . ?
N7 Cu3 P5 C113 -138.0(3) . . . . ?
P6 Cu3 P5 C113 60.6(3) . . . . ?
O3 Cu3 P5 C113 -51.6(3) . . . . ?
N7 Cu3 P6 C137 -100.8(4) . . . . ?
P5 Cu3 P6 C137 58.6(3) . . . . ?
O3 Cu3 P6 C137 171.4(4) . . . . ?
N7 Cu3 P6 C143 22.5(4) . . . . ?
P5 Cu3 P6 C143 -178.0(3) . . . . ?
O3 Cu3 P6 C143 -65.2(3) . . . . ?
N7 Cu3 P6 C131 142.2(4) . . . . ?
P5 Cu3 P6 C131 -58.4(4) . . . . ?
O3 Cu3 P6 C131 54.4(4) . . . . ?
N9 Cu4 P7 C155 142.2(3) . . . . ?
O4 Cu4 P7 C155 -124.0(3) . . . . ?
P8 Cu4 P7 C155 -8.9(3) . . . . ?
N9 Cu4 P7 C161 -97.0(3) . . . . ?
O4 Cu4 P7 C161 -3.3(3) . . . . ?
P8 Cu4 P7 C161 111.9(3) . . . . ?
N9 Cu4 P7 C149 21.5(3) . . . . ?
O4 Cu4 P7 C149 115.3(3) . . . . ?
P8 Cu4 P7 C149 -129.6(3) . . . . ?
N9 Cu4 P8 C179 -103.3(4) . . . . ?
O4 Cu4 P8 C179 163.3(4) . . . . ?
P7 Cu4 P8 C179 47.6(4) . . . . ?
N9 Cu4 P8 C173 20.8(4) . . . . ?
O4 Cu4 P8 C173 -72.5(4) . . . . ?
P7 Cu4 P8 C173 171.8(3) . . . . ?
N9 Cu4 P8 C167 138.9(3) . . . . ?
O4 Cu4 P8 C167 45.6(3) . . . . ?
P7 Cu4 P8 C167 -70.2(3) . . . . ?
O1 Cu1 N2 C1 11.8(7) . . . . ?
P1 Cu1 N2 C1 -82.4(7) . . . . ?
P2 Cu1 N2 C1 111.7(7) . . . . ?
O1 Cu1 N2 C5 -165.3(5) . . . . ?
P1 Cu1 N2 C5 100.5(5) . . . . ?
P2 Cu1 N2 C5 -65.4(5) . . . . ?
O2 Cu2 N4 C15 6.5(6) . . . . ?
P4 Cu2 N4 C15 111.2(6) . . . . ?
P3 Cu2 N4 C15 -92.8(6) . . . . ?
O2 Cu2 N4 C11 168.6(6) . . . . ?
P4 Cu2 N4 C11 -86.8(6) . . . . ?
P3 Cu2 N4 C11 69.2(6) . . . . ?
P6 Cu3 N7 C93 -116.8(7) . . . . ?
P5 Cu3 N7 C93 80.8(7) . . . . ?
O3 Cu3 N7 C93 -19.1(7) . . . . ?
P6 Cu3 N7 C97 73.9(5) . . . . ?
P5 Cu3 N7 C97 -88.5(5) . . . . ?
O3 Cu3 N7 C97 171.6(5) . . . . ?
O4 Cu4 N9 C107 2.3(8) . . . . ?
P7 Cu4 N9 C107 105.8(7) . . . . ?
P8 Cu4 N9 C107 -99.8(7) . . . . ?
O4 Cu4 N9 C103 167.6(6) . . . . ?
P7 Cu4 N9 C103 -88.9(6) . . . . ?
P8 Cu4 N9 C103 65.5(6) . . . . ?
N2 Cu1 O1 C16 -27.6(8) . . . . ?
P1 Cu1 O1 C16 90.0(8) . . . . ?
P2 Cu1 O1 C16 -140.5(7) . . . . ?
N4 Cu2 O2 C19 12.3(8) . . . . ?
P4 Cu2 O2 C19 -108.8(8) . . . . ?
P3 Cu2 O2 C19 122.8(8) . . . . ?
N7 Cu3 O3 C108 23.7(8) . . . . ?
P6 Cu3 O3 C108 144.4(8) . . . . ?
P5 Cu3 O3 C108 -85.3(8) . . . . ?
N9 Cu4 O4 C111 20.0(10) . . . . ?
P7 Cu4 O4 C111 -94.0(10) . . . . ?
P8 Cu4 O4 C111 134.7(9) . . . . ?
C5 N2 C1 N1 179.8(7) . . . . ?
Cu1 N2 C1 N1 2.7(12) . . . . ?
C5 N2 C1 C2 -2.4(13) . . . . ?
Cu1 N2 C1 C2 -179.4(8) . . . . ?
C16 N1 C1 N2 -14.6(15) . . . . ?
C16 N1 C1 C2 167.5(10) . . . . ?
N2 C1 C2 C3 0.9(18) . . . . ?
N1 C1 C2 C3 178.8(11) . . . . ?
C1 C2 C3 C4 3(2) . . . . ?
C2 C3 C4 C5 -5.1(18) . . . . ?
C2 C3 C4 C8 175.2(12) . . . . ?
C6 N3 C5 N2 178.5(6) . . . . ?
C6 N3 C5 C4 -2.4(11) . . . . ?
C1 N2 C5 N3 179.2(7) . . . . ?
Cu1 N2 C5 N3 -3.3(8) . . . . ?
C1 N2 C5 C4 0.1(12) . . . . ?
Cu1 N2 C5 C4 177.5(7) . . . . ?
C3 C4 C5 N3 -175.4(9) . . . . ?
C8 C4 C5 N3 4.3(13) . . . . ?
C3 C4 C5 N2 3.6(14) . . . . ?
C8 C4 C5 N2 -176.7(8) . . . . ?
C5 N3 C6 C7 -0.5(11) . . . . ?
C5 N3 C6 C9 177.7(6) . . . . ?
N3 C6 C7 C8 1.5(14) . . . . ?
C9 C6 C7 C8 -176.6(9) . . . . ?
C6 C7 C8 C4 0.5(15) . . . . ?
C6 C7 C8 C18 177.4(12) . . . . ?
C3 C4 C8 C7 176.6(11) . . . . ?
C5 C4 C8 C7 -3.1(15) . . . . ?
C3 C4 C8 C18 -0.4(19) . . . . ?
C5 C4 C8 C18 179.9(11) . . . . ?
N3 C6 C9 C10 -171.1(8) . . . . ?
C7 C6 C9 C10 7.1(13) . . . . ?
C6 C9 C10 C11 179.8(7) . . . . ?
C15 N4 C11 C12 2.1(12) . . . . ?
Cu2 N4 C11 C12 -161.0(7) . . . . ?
C15 N4 C11 C10 -174.6(7) . . . . ?
Cu2 N4 C11 C10 22.3(9) . . . . ?
C9 C10 C11 N4 -179.6(8) . . . . ?
C9 C10 C11 C12 3.7(14) . . . . ?
N4 C11 C12 C13 0.4(15) . . . . ?
C10 C11 C12 C13 177.0(9) . . . . ?
C11 C12 C13 C14 -3.1(17) . . . . ?
C12 C13 C14 C15 3.2(17) . . . . ?
C11 N4 C15 C14 -1.9(13) . . . . ?
Cu2 N4 C15 C14 160.1(8) . . . . ?
C11 N4 C15 N5 177.2(7) . . . . ?
Cu2 N4 C15 N5 -20.8(11) . . . . ?
C13 C14 C15 N4 -0.7(15) . . . . ?
C13 C14 C15 N5 -179.9(9) . . . . ?
C19 N5 C15 N4 21.5(16) . . . . ?
C19 N5 C15 C14 -159.3(10) . . . . ?
Cu1 O1 C16 N1 27.4(13) . . . . ?
Cu1 O1 C16 C17 -150.5(7) . . . . ?
C1 N1 C16 O1 -2.6(16) . . . . ?
C1 N1 C16 C17 175.5(9) . . . . ?
Cu2 O2 C19 N5 -17.1(14) . . . . ?
Cu2 O2 C19 C20 163.8(8) . . . . ?
C15 N5 C19 O2 0.0(18) . . . . ?
C15 N5 C19 C20 179.1(11) . . . . ?
C33 P1 C21 C22 59.8(9) . . . . ?
C27 P1 C21 C22 168.8(8) . . . . ?
Cu1 P1 C21 C22 -61.8(9) . . . . ?
C33 P1 C21 C26 -124.4(9) . . . . ?
C27 P1 C21 C26 -15.4(10) . . . . ?
Cu1 P1 C21 C26 114.0(9) . . . . ?
C26 C21 C22 C23 0.4(18) . . . . ?
P1 C21 C22 C23 176.3(10) . . . . ?
C21 C22 C23 C24 0(2) . . . . ?
C22 C23 C24 C25 0(2) . . . . ?
C23 C24 C25 C26 -1(2) . . . . ?
C24 C25 C26 C21 2(2) . . . . ?
C22 C21 C26 C25 -1.5(17) . . . . ?
P1 C21 C26 C25 -177.2(10) . . . . ?
C33 P1 C27 C28 56.1(9) . . . . ?
C21 P1 C27 C28 -53.3(8) . . . . ?
Cu1 P1 C27 C28 -175.1(6) . . . . ?
C33 P1 C27 C32 -120.9(8) . . . . ?
C21 P1 C27 C32 129.7(8) . . . . ?
Cu1 P1 C27 C32 7.8(8) . . . . ?
C32 C27 C28 C29 -2.8(14) . . . . ?
P1 C27 C28 C29 -179.8(8) . . . . ?
C27 C28 C29 C30 1.5(18) . . . . ?
C28 C29 C30 C31 1(2) . . . . ?
C29 C30 C31 C32 -1(2) . . . . ?
C30 C31 C32 C27 -0.2(18) . . . . ?
C28 C27 C32 C31 2.2(15) . . . . ?
P1 C27 C32 C31 179.4(9) . . . . ?
C27 P1 C33 C38 -89.4(9) . . . . ?
C21 P1 C33 C38 20.2(9) . . . . ?
Cu1 P1 C33 C38 138.1(8) . . . . ?
C27 P1 C33 C34 89.0(7) . . . . ?
C21 P1 C33 C34 -161.5(7) . . . . ?
Cu1 P1 C33 C34 -43.6(7) . . . . ?
C38 C33 C34 C35 -1.0(13) . . . . ?
P1 C33 C34 C35 -179.5(7) . . . . ?
C33 C34 C35 C36 0.1(15) . . . . ?
C34 C35 C36 C37 1.6(18) . . . . ?
C35 C36 C37 C38 -2.5(19) . . . . ?
C34 C33 C38 C37 0.2(16) . . . . ?
P1 C33 C38 C37 178.5(9) . . . . ?
C36 C37 C38 C33 2(2) . . . . ?
C45 P2 C39 C40 115.9(8) . . . . ?
C51 P2 C39 C40 -136.3(9) . . . . ?
Cu1 P2 C39 C40 -7.8(9) . . . . ?
C45 P2 C39 C44 -63.6(9) . . . . ?
C51 P2 C39 C44 44.3(9) . . . . ?
Cu1 P2 C39 C44 172.8(7) . . . . ?
C44 C39 C40 C41 0.8(16) . . . . ?
P2 C39 C40 C41 -178.7(8) . . . . ?
C39 C40 C41 C42 0.2(17) . . . . ?
C40 C41 C42 C43 -3(2) . . . . ?
C41 C42 C43 C44 4(3) . . . . ?
C42 C43 C44 C39 -3(2) . . . . ?
C40 C39 C44 C43 0.3(17) . . . . ?
P2 C39 C44 C43 179.8(11) . . . . ?
C51 P2 C45 C46 -118.5(9) . . . . ?
C39 P2 C45 C46 -12.0(10) . . . . ?
Cu1 P2 C45 C46 114.0(8) . . . . ?
C51 P2 C45 C50 71.5(10) . . . . ?
C39 P2 C45 C50 178.0(10) . . . . ?
Cu1 P2 C45 C50 -56.1(10) . . . . ?
C50 C45 C46 C47 -7.5(17) . . . . ?
P2 C45 C46 C47 -177.7(10) . . . . ?
C45 C46 C47 C48 -1(2) . . . . ?
C46 C47 C48 C49 6(3) . . . . ?
C47 C48 C49 C50 -3(3) . . . . ?
C46 C45 C50 C49 10(2) . . . . ?
P2 C45 C50 C49 -178.9(12) . . . . ?
C48 C49 C50 C45 -5(3) . . . . ?
C45 P2 C51 C56 -179.4(9) . . . . ?
C39 P2 C51 C56 73.3(9) . . . . ?
Cu1 P2 C51 C56 -54.6(10) . . . . ?
C45 P2 C51 C52 2.6(13) . . . . ?
C39 P2 C51 C52 -104.7(12) . . . . ?
Cu1 P2 C51 C52 127.4(11) . . . . ?
C56 C51 C52 C53 -1(2) . . . . ?
P2 C51 C52 C53 177.0(15) . . . . ?
C51 C52 C53 C54 0(3) . . . . ?
C52 C53 C54 C55 1(4) . . . . ?
C53 C54 C55 C56 -1(3) . . . . ?
C52 C51 C56 C55 0.9(19) . . . . ?
P2 C51 C56 C55 -177.2(10) . . . . ?
C54 C55 C56 C51 0(2) . . . . ?
C63 P3 C57 C62 105.0(7) . . . . ?
C69 P3 C57 C62 -2.8(8) . . . . ?
Cu2 P3 C57 C62 -126.3(6) . . . . ?
C63 P3 C57 C58 -74.8(7) . . . . ?
C69 P3 C57 C58 177.4(6) . . . . ?
Cu2 P3 C57 C58 53.9(7) . . . . ?
C62 C57 C58 C59 0.2(13) . . . . ?
P3 C57 C58 C59 -180.0(7) . . . . ?
C57 C58 C59 C60 -0.9(16) . . . . ?
C58 C59 C60 C61 2.0(17) . . . . ?
C59 C60 C61 C62 -2.4(17) . . . . ?
C58 C57 C62 C61 -0.6(13) . . . . ?
P3 C57 C62 C61 179.6(7) . . . . ?
C60 C61 C62 C57 1.8(16) . . . . ?
C57 P3 C63 C64 -13.8(8) . . . . ?
C69 P3 C63 C64 94.1(7) . . . . ?
Cu2 P3 C63 C64 -146.0(6) . . . . ?
C57 P3 C63 C68 166.4(7) . . . . ?
C69 P3 C63 C68 -85.7(7) . . . . ?
Cu2 P3 C63 C68 34.2(8) . . . . ?
C68 C63 C64 C65 1.7(13) . . . . ?
P3 C63 C64 C65 -178.1(7) . . . . ?
C63 C64 C65 C66 -3.3(15) . . . . ?
C64 C65 C66 C67 3.6(17) . . . . ?
C65 C66 C67 C68 -2.5(18) . . . . ?
C66 C67 C68 C63 0.8(17) . . . . ?
C64 C63 C68 C67 -0.5(14) . . . . ?
P3 C63 C68 C67 179.4(8) . . . . ?
C63 P3 C69 C74 171.7(6) . . . . ?
C57 P3 C69 C74 -81.6(6) . . . . ?
Cu2 P3 C69 C74 48.6(6) . . . . ?
C63 P3 C69 C70 -9.2(7) . . . . ?
C57 P3 C69 C70 97.5(7) . . . . ?
Cu2 P3 C69 C70 -132.3(6) . . . . ?
C74 C69 C70 C71 -1.8(12) . . . . ?
P3 C69 C70 C71 179.1(7) . . . . ?
C69 C70 C71 C72 1.7(14) . . . . ?
C70 C71 C72 C73 -0.7(15) . . . . ?
C71 C72 C73 C74 -0.1(14) . . . . ?
C72 C73 C74 C69 0.0(13) . . . . ?
C70 C69 C74 C73 1.0(11) . . . . ?
P3 C69 C74 C73 -179.9(6) . . . . ?
C81 P4 C75 C80 -172.8(6) . . . . ?
C87 P4 C75 C80 80.3(7) . . . . ?
Cu2 P4 C75 C80 -45.5(7) . . . . ?
C81 P4 C75 C76 9.9(8) . . . . ?
C87 P4 C75 C76 -96.9(7) . . . . ?
Cu2 P4 C75 C76 137.3(6) . . . . ?
C80 C75 C76 C77 0.5(12) . . . . ?
P4 C75 C76 C77 177.7(7) . . . . ?
C75 C76 C77 C78 -1.3(14) . . . . ?
C76 C77 C78 C79 0.4(16) . . . . ?
C77 C78 C79 C80 1.4(16) . . . . ?
C78 C79 C80 C75 -2.2(15) . . . . ?
C76 C75 C80 C79 1.2(13) . . . . ?
P4 C75 C80 C79 -176.1(7) . . . . ?
C87 P4 C81 C82 5.0(8) . . . . ?
C75 P4 C81 C82 -101.6(8) . . . . ?
Cu2 P4 C81 C82 130.5(7) . . . . ?
C87 P4 C81 C86 -175.4(6) . . . . ?
C75 P4 C81 C86 78.0(7) . . . . ?
Cu2 P4 C81 C86 -49.9(7) . . . . ?
C86 C81 C82 C83 -2.1(14) . . . . ?
P4 C81 C82 C83 177.5(8) . . . . ?
C81 C82 C83 C84 -0.8(16) . . . . ?
C82 C83 C84 C85 3.7(17) . . . . ?
C83 C84 C85 C86 -3.6(16) . . . . ?
C84 C85 C86 C81 0.6(14) . . . . ?
C82 C81 C86 C85 2.2(12) . . . . ?
P4 C81 C86 C85 -177.4(7) . . . . ?
C81 P4 C87 C92 -100.3(7) . . . . ?
C75 P4 C87 C92 6.4(8) . . . . ?
Cu2 P4 C87 C92 133.5(6) . . . . ?
C81 P4 C87 C88 79.4(8) . . . . ?
C75 P4 C87 C88 -173.9(8) . . . . ?
Cu2 P4 C87 C88 -46.9(8) . . . . ?
C92 C87 C88 C89 0.2(16) . . . . ?
P4 C87 C88 C89 -179.4(9) . . . . ?
C87 C88 C89 C90 -1(2) . . . . ?
C88 C89 C90 C91 1(2) . . . . ?
C89 C90 C91 C92 0.4(18) . . . . ?
C90 C91 C92 C87 -1.1(15) . . . . ?
C88 C87 C92 C91 0.8(13) . . . . ?
P4 C87 C92 C91 -179.6(7) . . . . ?
C97 N7 C93 N6 -179.9(7) . . . . ?
Cu3 N7 C93 N6 11.3(12) . . . . ?
C97 N7 C93 C94 -0.9(12) . . . . ?
Cu3 N7 C93 C94 -169.8(7) . . . . ?
C108 N6 C93 N7 3.9(15) . . . . ?
C108 N6 C93 C94 -175.1(9) . . . . ?
N7 C93 C94 C95 -0.7(15) . . . . ?
N6 C93 C94 C95 178.2(9) . . . . ?
C93 C94 C95 C96 1.2(16) . . . . ?
C94 C95 C96 C97 0.0(15) . . . . ?
C94 C95 C96 C100 179.4(10) . . . . ?
C98 N8 C97 N7 179.4(6) . . . . ?
C98 N8 C97 C96 0.4(11) . . . . ?
C93 N7 C97 N8 -176.8(7) . . . . ?
Cu3 N7 C97 N8 -6.0(8) . . . . ?
C93 N7 C97 C96 2.2(11) . . . . ?
Cu3 N7 C97 C96 173.0(6) . . . . ?
C95 C96 C97 N8 177.1(8) . . . . ?
C100 C96 C97 N8 -2.3(12) . . . . ?
C95 C96 C97 N7 -1.8(12) . . . . ?
C100 C96 C97 N7 178.8(8) . . . . ?
C97 N8 C98 C99 1.1(11) . . . . ?
C97 N8 C98 C101 -176.2(6) . . . . ?
N8 C98 C99 C100 -0.7(13) . . . . ?
C101 C98 C99 C100 176.5(8) . . . . ?
C98 C99 C100 C96 -1.2(14) . . . . ?
C98 C99 C100 C110 -178.4(10) . . . . ?
C97 C96 C100 C99 2.6(13) . . . . ?
C95 C96 C100 C99 -176.8(9) . . . . ?
C97 C96 C100 C110 179.8(10) . . . . ?
C95 C96 C100 C110 0.4(16) . . . . ?
N8 C98 C101 C102 -178.9(7) . . . . ?
C99 C98 C101 C102 3.7(12) . . . . ?
C98 C101 C102 C103 -170.7(7) . . . . ?
C107 N9 C103 C104 2.1(13) . . . . ?
Cu4 N9 C103 C104 -164.0(7) . . . . ?
C107 N9 C103 C102 -172.3(8) . . . . ?
Cu4 N9 C103 C102 21.5(9) . . . . ?
C101 C102 C103 N9 -169.8(7) . . . . ?
C101 C102 C103 C104 15.7(13) . . . . ?
N9 C103 C104 C105 1.0(15) . . . . ?
C102 C103 C104 C105 175.1(9) . . . . ?
C103 C104 C105 C106 -4.9(17) . . . . ?
C104 C105 C106 C107 5.7(19) . . . . ?
C103 N9 C107 C106 -1.2(16) . . . . ?
Cu4 N9 C107 C106 164.2(9) . . . . ?
C103 N9 C107 N10 171.0(9) . . . . ?
Cu4 N9 C107 N10 -23.5(14) . . . . ?
C105 C106 C107 N9 -2.7(19) . . . . ?
C105 C106 C107 N10 -175.2(12) . . . . ?
C111 N10 C107 N9 33.1(19) . . . . ?
C111 N10 C107 C106 -154.2(14) . . . . ?
Cu3 O3 C108 N6 -20.0(13) . . . . ?
Cu3 O3 C108 C109 160.8(7) . . . . ?
C93 N6 C108 O3 2.0(16) . . . . ?
C93 N6 C108 C109 -178.8(9) . . . . ?
Cu4 O4 C111 N10 -20.3(19) . . . . ?
Cu4 O4 C111 C112 157.0(12) . . . . ?
C107 N10 C111 O4 -9(2) . . . . ?
C107 N10 C111 C112 173.9(14) . . . . ?
C125 P5 C113 C118 -75.9(9) . . . . ?
C119 P5 C113 C118 33.0(9) . . . . ?
Cu3 P5 C113 C118 156.5(7) . . . . ?
C125 P5 C113 C114 108.2(8) . . . . ?
C119 P5 C113 C114 -142.9(8) . . . . ?
Cu3 P5 C113 C114 -19.4(9) . . . . ?
C118 C113 C114 C115 2.4(16) . . . . ?
P5 C113 C114 C115 178.6(9) . . . . ?
C113 C114 C115 C116 -2.3(18) . . . . ?
C114 C115 C116 C117 2(2) . . . . ?
C115 C116 C117 C118 -1(2) . . . . ?
C116 C117 C118 C113 1.1(19) . . . . ?
C114 C113 C118 C117 -1.8(16) . . . . ?
P5 C113 C118 C117 -177.7(9) . . . . ?
C125 P5 C119 C120 172.1(10) . . . . ?
C113 P5 C119 C120 63.4(10) . . . . ?
Cu3 P5 C119 C120 -60.7(10) . . . . ?
C125 P5 C119 C124 -6.3(10) . . . . ?
C113 P5 C119 C124 -114.9(9) . . . . ?
Cu3 P5 C119 C124 121.0(8) . . . . ?
C124 C119 C120 C121 -3(2) . . . . ?
P5 C119 C120 C121 178.4(13) . . . . ?
C119 C120 C121 C122 1(3) . . . . ?
C120 C121 C122 C123 -1(3) . . . . ?
C121 C122 C123 C124 2(3) . . . . ?
C120 C119 C124 C123 4.3(18) . . . . ?
P5 C119 C124 C123 -177.4(9) . . . . ?
C122 C123 C124 C119 -4(2) . . . . ?
C119 P5 C125 C130 73.3(8) . . . . ?
C113 P5 C125 C130 179.5(7) . . . . ?
Cu3 P5 C125 C130 -53.2(7) . . . . ?
C119 P5 C125 C126 -114.7(7) . . . . ?
C113 P5 C125 C126 -8.5(8) . . . . ?
Cu3 P5 C125 C126 118.8(7) . . . . ?
C130 C125 C126 C127 -0.2(13) . . . . ?
P5 C125 C126 C127 -172.4(7) . . . . ?
C125 C126 C127 C128 0.6(15) . . . . ?
C126 C127 C128 C129 -1.8(17) . . . . ?
C127 C128 C129 C130 2.6(16) . . . . ?
C126 C125 C130 C129 1.1(13) . . . . ?
P5 C125 C130 C129 173.5(7) . . . . ?
C128 C129 C130 C125 -2.2(15) . . . . ?
C137 P6 C131 C136 0.0(9) . . . . ?
C143 P6 C131 C136 -108.8(9) . . . . ?
Cu3 P6 C131 C136 123.1(8) . . . . ?
C137 P6 C131 C132 -179.1(8) . . . . ?
C143 P6 C131 C132 72.1(8) . . . . ?
Cu3 P6 C131 C132 -56.1(9) . . . . ?
C136 C131 C132 C133 0.1(18) . . . . ?
P6 C131 C132 C133 179.3(12) . . . . ?
C131 C132 C133 C134 -3(3) . . . . ?
C132 C133 C134 C135 6(3) . . . . ?
C133 C134 C135 C136 -7(2) . . . . ?
C132 C131 C136 C135 -0.7(16) . . . . ?
P6 C131 C136 C135 -179.8(9) . . . . ?
C134 C135 C136 C131 4(2) . . . . ?
C143 P6 C137 C138 176.3(6) . . . . ?
C131 P6 C137 C138 70.3(7) . . . . ?
Cu3 P6 C137 C138 -53.8(7) . . . . ?
C143 P6 C137 C142 -4.1(8) . . . . ?
C131 P6 C137 C142 -110.1(8) . . . . ?
Cu3 P6 C137 C142 125.8(7) . . . . ?
C142 C137 C138 C139 3.4(13) . . . . ?
P6 C137 C138 C139 -177.0(7) . . . . ?
C137 C138 C139 C140 -2.3(14) . . . . ?
C138 C139 C140 C141 -1.4(17) . . . . ?
C139 C140 C141 C142 3.9(19) . . . . ?
C138 C137 C142 C141 -0.9(14) . . . . ?
P6 C137 C142 C141 179.6(8) . . . . ?
C140 C141 C142 C137 -2.7(17) . . . . ?
C137 P6 C143 C144 -70.9(8) . . . . ?
C131 P6 C143 C144 35.6(9) . . . . ?
Cu3 P6 C143 C144 161.8(7) . . . . ?
C137 P6 C143 C148 111.5(8) . . . . ?
C131 P6 C143 C148 -142.0(8) . . . . ?
Cu3 P6 C143 C148 -15.8(8) . . . . ?
C148 C143 C144 C145 -2.2(16) . . . . ?
P6 C143 C144 C145 -179.9(9) . . . . ?
C143 C144 C145 C146 2(2) . . . . ?
C144 C145 C146 C147 -1(2) . . . . ?
C145 C146 C147 C148 -1(2) . . . . ?
C146 C147 C148 C143 1.0(19) . . . . ?
C144 C143 C148 C147 0.5(15) . . . . ?
P6 C143 C148 C147 178.3(9) . . . . ?
C155 P7 C149 C150 7.8(7) . . . . ?
C161 P7 C149 C150 -98.6(7) . . . . ?
Cu4 P7 C149 C150 136.2(6) . . . . ?
C155 P7 C149 C154 -171.7(6) . . . . ?
C161 P7 C149 C154 81.9(7) . . . . ?
Cu4 P7 C149 C154 -43.3(7) . . . . ?
C154 C149 C150 C151 1.5(12) . . . . ?
P7 C149 C150 C151 -178.0(7) . . . . ?
C149 C150 C151 C152 -0.7(15) . . . . ?
C150 C151 C152 C153 -1.0(19) . . . . ?
C151 C152 C153 C154 1.7(18) . . . . ?
C152 C153 C154 C149 -0.9(15) . . . . ?
C150 C149 C154 C153 -0.8(13) . . . . ?
P7 C149 C154 C153 178.8(7) . . . . ?
C161 P7 C155 C156 18.9(7) . . . . ?
C149 P7 C155 C156 -88.2(7) . . . . ?
Cu4 P7 C155 C156 146.2(6) . . . . ?
C161 P7 C155 C160 -161.6(7) . . . . ?
C149 P7 C155 C160 91.3(7) . . . . ?
Cu4 P7 C155 C160 -34.4(8) . . . . ?
C160 C155 C156 C157 -1.7(12) . . . . ?
P7 C155 C156 C157 177.8(7) . . . . ?
C155 C156 C157 C158 -0.9(14) . . . . ?
C156 C157 C158 C159 3.1(16) . . . . ?
C157 C158 C159 C160 -2.7(17) . . . . ?
C158 C159 C160 C155 0.0(16) . . . . ?
C156 C155 C160 C159 2.2(13) . . . . ?
P7 C155 C160 C159 -177.3(8) . . . . ?
C155 P7 C161 C166 -98.4(7) . . . . ?
C149 P7 C161 C166 8.9(7) . . . . ?
Cu4 P7 C161 C166 132.9(6) . . . . ?
C155 P7 C161 C162 78.5(7) . . . . ?
C149 P7 C161 C162 -174.2(7) . . . . ?
Cu4 P7 C161 C162 -50.3(7) . . . . ?
C166 C161 C162 C163 2.3(14) . . . . ?
P7 C161 C162 C163 -174.6(8) . . . . ?
C161 C162 C163 C164 -4.0(16) . . . . ?
C162 C163 C164 C165 3.9(16) . . . . ?
C163 C164 C165 C166 -2.2(14) . . . . ?
C162 C161 C166 C165 -0.5(12) . . . . ?
P7 C161 C166 C165 176.3(6) . . . . ?
C164 C165 C166 C161 0.5(12) . . . . ?
C179 P8 C167 C172 -80.5(7) . . . . ?
C173 P8 C167 C172 173.5(7) . . . . ?
Cu4 P8 C167 C172 46.7(7) . . . . ?
C179 P8 C167 C168 99.6(8) . . . . ?
C173 P8 C167 C168 -6.4(8) . . . . ?
Cu4 P8 C167 C168 -133.2(7) . . . . ?
C172 C167 C168 C169 0.6(14) . . . . ?
P8 C167 C168 C169 -179.5(8) . . . . ?
C167 C168 C169 C170 2.6(16) . . . . ?
C168 C169 C170 C171 -4.7(16) . . . . ?
C169 C170 C171 C172 3.8(15) . . . . ?
C168 C167 C172 C171 -1.6(13) . . . . ?
P8 C167 C172 C171 178.5(7) . . . . ?
C170 C171 C172 C167 -0.6(14) . . . . ?
C179 P8 C173 C174 -28.9(9) . . . . ?
C167 P8 C173 C174 78.0(8) . . . . ?
Cu4 P8 C173 C174 -161.1(7) . . . . ?
C179 P8 C173 C178 147.8(8) . . . . ?
C167 P8 C173 C178 -105.3(8) . . . . ?
Cu4 P8 C173 C178 15.7(9) . . . . ?
C178 C173 C174 C175 4.5(15) . . . . ?
P8 C173 C174 C175 -178.8(8) . . . . ?
C173 C174 C175 C176 -3.0(16) . . . . ?
C174 C175 C176 C177 0.6(18) . . . . ?
C175 C176 C177 C178 0.0(19) . . . . ?
C176 C177 C178 C173 1.7(18) . . . . ?
C174 C173 C178 C177 -3.8(16) . . . . ?
P8 C173 C178 C177 179.3(9) . . . . ?
C173 P8 C179 C180 -68.3(8) . . . . ?
C167 P8 C179 C180 -175.7(7) . . . . ?
Cu4 P8 C179 C180 63.5(7) . . . . ?
C173 P8 C179 C184 114.2(7) . . . . ?
C167 P8 C179 C184 6.9(8) . . . . ?
Cu4 P8 C179 C184 -113.9(7) . . . . ?
C184 C179 C180 C181 1.4(14) . . . . ?
P8 C179 C180 C181 -176.1(8) . . . . ?
C179 C180 C181 C182 -1.3(17) . . . . ?
C180 C181 C182 C183 0.1(19) . . . . ?
C181 C182 C183 C184 0.9(19) . . . . ?
C180 C179 C184 C183 -0.4(13) . . . . ?
P8 C179 C184 C183 177.0(7) . . . . ?
C182 C183 C184 C179 -0.7(15) . . . . ?
C190 Cl11 C190 Cl12 -19(9) 2_666 . . . ?
C202 O5 C201 C200 -166(5) . . . . ?
C201 O5 C202 C203 -166(4) . . . . ?
